data_7134137
loop_
_publ_author_name
'Cui, Peng'
'Zhang, Hanyu'

_publ_section_title
;
 A Non-interpenetrated Mesoporous Hydrogen-Bonded Organic Framework
 Constructed with 1,3,5-Tri(4-carboxyphenyl)benzene
;
_journal_name_full 'Chemical Communications'
_journal_paper_doi 10.1039/D4CC06324D
_journal_year 2025
_chemical_formula_moiety '1(C45 H29 O6)'
_chemical_formula_sum 'C45 H29 O6'
_chemical_formula_weight 665.68
_space_group_crystal_system monoclinic
_space_group_IT_number 4
_space_group_name_Hall 'P 2yb'
_space_group_name_H-M_alt 'P 1 21 1'
_atom_sites_solution_hydrogens mixed
_audit_creation_date 2024-09-07
_audit_creation_method
;
Olex2 1.5
(compiled 2023.08.24 svn.re1ec1418 for OlexSys, GUI svn.r6817)
;
_audit_update_record
;
2024-11-28 deposited with the CCDC.	2025-01-07 downloaded from the CCDC.
;
_cell_angle_alpha 90
_cell_angle_beta 100.630(7)
_cell_angle_gamma 90
_cell_formula_units_Z 4
_cell_length_a 28.129(3)
_cell_length_b 7.0621(6)
_cell_length_c 28.162(3)
_cell_measurement_reflns_used 5397
_cell_measurement_temperature 223.00
_cell_measurement_theta_max 65.38
_cell_measurement_theta_min 3.19
_cell_volume 5498.4(10)
_computing_cell_refinement 'SAINT V8.40B (?, 2016)'
_computing_data_reduction 'SAINT V8.40B (?, 2016)'
_computing_molecular_graphics 'Olex2 1.5 (Dolomanov et al., 2009)'
_computing_publication_material 'Olex2 1.5 (Dolomanov et al., 2009)'
_computing_structure_refinement 'SHELXL 2018/3 (Sheldrick, 2015)'
_computing_structure_solution 'olex2.solve 1.5 (Bourhis et al., 2015)'
_diffrn_ambient_temperature 223.00
_diffrn_measured_fraction_theta_full 0.996
_diffrn_measured_fraction_theta_max 0.983
_diffrn_measurement_device_type 'Bruker APEX-II CCD'
_diffrn_measurement_method '\f and \w scans'
_diffrn_radiation_type CuK\a
_diffrn_radiation_wavelength 1.54178
_diffrn_reflns_av_R_equivalents 0.0812
_diffrn_reflns_av_unetI/netI 0.1088
_diffrn_reflns_Laue_measured_fraction_full 0.996
_diffrn_reflns_Laue_measured_fraction_max 0.983
_diffrn_reflns_limit_h_max 33
_diffrn_reflns_limit_h_min -33
_diffrn_reflns_limit_k_max 8
_diffrn_reflns_limit_k_min -8
_diffrn_reflns_limit_l_max 34
_diffrn_reflns_limit_l_min -31
_diffrn_reflns_number 36785
_diffrn_reflns_point_group_measured_fraction_full 0.992
_diffrn_reflns_point_group_measured_fraction_max 0.977
_diffrn_reflns_theta_full 67.679
_diffrn_reflns_theta_max 69.036
_diffrn_reflns_theta_min 1.596
_diffrn_source_current 1.1
_diffrn_source_power 0.05500000000000001
_diffrn_source_voltage 50.0
_diffrn_standards_number 0
_exptl_absorpt_coefficient_mu 0.428
_exptl_absorpt_correction_T_max 0.3200
_exptl_absorpt_correction_T_min 0.1919
_exptl_absorpt_correction_type none
_exptl_absorpt_process_details
;
SADABS-2016/2 (Bruker,2016/2) was used for absorption correction.
wR2(int) was 0.1273 before and 0.0853 after correction.
The Ratio of minimum to maximum transmission is 0.5997.
The \l/2 correction factor is Not present.
;
_exptl_crystal_colour colorless
_exptl_crystal_density_diffrn 0.804
_exptl_crystal_description block
_exptl_crystal_F_000 1388
_exptl_crystal_size_max 0.15
_exptl_crystal_size_mid 0.12
_exptl_crystal_size_min 0.11
_refine_diff_density_max 0.315
_refine_diff_density_min -0.230
_refine_diff_density_rms 0.059
_refine_ls_abs_structure_details
;
 Flack x determined using 2046 quotients [(I+)-(I-)]/[(I+)+(I-)]
 (Parsons, Flack and Wagner, Acta Cryst. B69 (2013) 249-259).
;
_refine_ls_abs_structure_Flack 0.18(15)
_refine_ls_extinction_method none
_refine_ls_goodness_of_fit_ref 0.777
_refine_ls_hydrogen_treatment constr
_refine_ls_matrix_type full
_refine_ls_number_parameters 1443
_refine_ls_number_reflns 20037
_refine_ls_number_restraints 6915
_refine_ls_restrained_S_all 0.716
_refine_ls_R_factor_all 0.1601
_refine_ls_R_factor_gt 0.0901
_refine_ls_shift/su_max 0.051
_refine_ls_shift/su_mean 0.002
_refine_ls_structure_factor_coef Fsqd
_refine_ls_weighting_details 'w=1/[\s^2^(Fo^2^)+(0.1641P)^2^] where P=(Fo^2^+2Fc^2^)/3'
_refine_ls_weighting_scheme calc
_refine_ls_wR_factor_gt 0.2293
_refine_ls_wR_factor_ref 0.2819
_reflns_Friedel_coverage 0.827
_reflns_Friedel_fraction_full 0.987
_reflns_Friedel_fraction_max 0.969
_reflns_number_gt 6642
_reflns_number_total 20037
_reflns_threshold_expression 'I > 2\s(I)'
_cod_data_source_file d4cc06324d2.cif
_cod_data_source_block cu_20240903_ljl_zcs_jsu_cp1_0m
_cod_original_cell_volume 5498.3(10)
_cod_database_code 7134137
_shelx_shelxl_version_number 2018/3
_shelx_space_group_comment
;
The symmetry employed for this shelxl refinement is uniquely defined
by the following loop, which should always be used as a source of
symmetry information in preference to the above space-group names.
They are only intended as comments.
;
_shelx_estimated_absorpt_t_max 0.954
_shelx_estimated_absorpt_t_min 0.939
_olex2_refinement_description
;
1. Twinned data refinement
 Scales: 0.502(6)
 0.498(6)
2. Fixed Uiso
 At 1.2 times of:
  All C(H) groups
 At 1.5 times of:
  All O(H) groups
3. Restrained distances
 O9-O10 = O9A-O10A
 2.3 with sigma of 0.02
 H15-H22
 2.1 with sigma of 0.02
 C69-O10 \\sim C69A-O10A
 with sigma of 0.04
 O9-O10 \\sim O9A-O10A
 with sigma of 0.04
 O10-C72 \\sim O10A-C72A
 with sigma of 0.01
 C1-O1 \\sim C1A-O1A
 with sigma of 0.02
 C86-O12 \\sim C86A-O12A
 with sigma of 0.02
 C2-O1 \\sim C2-O1A
 with sigma of 0.04
 O1-O2 \\sim O1A-O2A
 with sigma of 0.04
 C59-C58 \\sim C58-C57 \\sim C58A-C57A \\sim C59A-C58A \\sim C73-C59 \\sim
C73A-C59A \\sim C73-C55 ~
 C73A-C55A \\sim C56-C55 \\sim C56A-C55A \\sim C57A-C56A \\sim C57-C56
 with sigma of 0.01
 C83-O12 \\sim C83-O12A
 with sigma of 0.04
 C39-O4 \\sim C39A-O4A
 with sigma of 0.02
 O11-O12 \\sim O11A-O12A
 with sigma of 0.04
 C74-C57A \\sim C74-C57
 with sigma of 0.01
 C36-O4 \\sim C36A-O4A
 with sigma of 0.04
 C46-O7 \\sim C46A-O7A
 with sigma of 0.02
 O3-O4 \\sim O3A-O4A
 with sigma of 0.04
 C47-O7 \\sim C47A-O7A
 with sigma of 0.04
 O7-O8 \\sim O7A-O8A
 with sigma of 0.04
 C54-C53 \\sim C54A-C53A \\sim C87-C54 \\sim C87A-C54A \\sim C88-C87 \\sim
C88A-C87A \\sim C88-C51 ~
 C88A-C51A \\sim C53-C52 \\sim C53A-C52A \\sim C52-C51 \\sim C52A-C51A
 with sigma of 0.01
 C50-C49 \\sim C50A-C49A \\sim C49A-C48A \\sim C49-C48 \\sim C48-C47 \\sim
C48A-C47A \\sim C90-C47 ~
 C90A-C47A \\sim C90-C89 \\sim C90A-C89A \\sim C89-C50 \\sim C89A-C50A
 with sigma of 0.01
 C70-C69 \\sim C70A-C69A \\sim C69-C68 \\sim C69A-C68A \\sim C68A-C67A \\sim
C67A-C66A \\sim C68-C67 ~
 C67-C66 \\sim C71A-C66A \\sim C71-C66 \\sim C71A-C70A \\sim C71-C70
 with sigma of 0.01
 C31-C30 \\sim C31A-C30A \\sim C30-C29 \\sim C30A-C29A \\sim C41-C29 \\sim
C41A-C29A \\sim C41-C40 ~
 C41A-C40A \\sim C40A-C32A \\sim C40-C32 \\sim C32-C31 \\sim C32A-C31A \\sim
C34-C33 \\sim C34A-C33A ~
 C35-C34 \\sim C35A-C34A \\sim C36-C35 \\sim C36A-C35A \\sim C37-C36 \\sim
C37A-C36A \\sim C38-C37 ~
 C38A-C37A \\sim C38-C33 \\sim C38A-C33A
 with sigma of 0.01
 C48-C47 \\sim C48-C49
 with sigma of 0.01
 C70-C72 \\sim C70A-C72A
 with sigma of 0.04
 C72-C69 \\sim C72A-C69A \\sim C47-C46 \\sim C47A-C46A
 with sigma of 0.01
 C60-C59 \\sim C60A-C59A \\sim C55-C54 \\sim C55A-C54A
 with sigma of 0.01
 C64-C63 \\sim C65-C64 \\sim C65-C60 \\sim C61-C60 \\sim C65A-C64A \\sim
C63-C62 \\sim C64A-C63A \\sim C62-
 C61 \\sim C63A-C62A \\sim C62A-C61A \\sim C61A-C60A \\sim C65A-C60A
 with sigma of 0.01
 C69-O9 \\sim C69A-O9A
 with sigma of 0.04
 C46-O8 \\sim C46A-O8A
 with sigma of 0.02
 C47-O8 \\sim C47A-O8A
 with sigma of 0.04
 C51-C50 \\sim C51A-C50A \\sim C66-C63 \\sim C66A-C63A
 with sigma of 0.01
 O9-C72 \\sim O9A-C72A
 with sigma of 0.01
 C86-O11 \\sim C86A-O11A
 with sigma of 0.02
 C83-O11 \\sim C83-O11A
 with sigma of 0.04
 C39-O3 \\sim C39A-O3A
 with sigma of 0.02
 C29-C27 \\sim C29A-C27
 with sigma of 0.01
 C33-C32 \\sim C33A-C32A
 with sigma of 0.01
 C39-C36 \\sim C39A-C36A
 with sigma of 0.01
 C2-O2 \\sim C2-O2A
 with sigma of 0.04
4. Restrained planarity
 C29A, C30A, H30A, C31A, H31A, C32A, H34A, C40A, H40A, C41A, H41A
 with sigma of 0.1
5. Rigid bond restraints
 C23, O6
 with sigma for 1-2 distances of 0.01 and sigma for 1-3 distances of 0.02
6. Uiso/Uaniso restraints and constraints
C1 \\sim C2 \\sim C3 \\sim C4 \\sim C5 \\sim C6 \\sim C7 \\sim C8 \\sim C9
\\sim C10 \\sim C11 \\sim C12 \\sim C13 \\sim C14 \\sim C15 \\sim C16 \\sim C17
\\sim C18 \\sim C19 \\sim C20 \\sim C21 \\sim C22 \\sim C23 \\sim C24 \\sim C25
\\sim C26 \\sim C27 \\sim C28 \\sim C29 \\sim C30 \\sim C31 \\sim C32 \\sim C33
\\sim C34 \\sim C35 \\sim C36 \\sim C37 \\sim C38 \\sim C39 \\sim C40 \\sim C41
\\sim C42 \\sim C43 \\sim C44 \\sim C45 \\sim C46 \\sim C47 \\sim C48 \\sim C49
\\sim C50 \\sim C51 \\sim C52 \\sim C53 \\sim C54 \\sim C57 \\sim C58 \\sim C59
\\sim C73 \\sim C55 \\sim C56 \\sim C60 \\sim C61 \\sim C62 \\sim C63 \\sim C64
\\sim C65 \\sim C66 \\sim C67 \\sim C68 \\sim C69 \\sim C70 \\sim C71 \\sim C72
\\sim C74 \\sim C75 \\sim C76 \\sim C77 \\sim C78 \\sim C79 \\sim C80 \\sim C81
\\sim C82 \\sim C83 \\sim C84 \\sim C85 \\sim C86 \\sim C87 \\sim C88 \\sim C89
\\sim C90 \\sim C60A \\sim C66A \\sim C68A \\sim C62A \\sim C69A \\sim C63A
\\sim C67A \\sim C64A \\sim C61A \\sim C70A \\sim C71A \\sim C65A \\sim C72A
\\sim C57A \\sim C58A \\sim C59A \\sim C73A \\sim C55A \\sim C56A \\sim C46A
\\sim C47A \\sim C48A \\sim C49A \\sim C50A \\sim C88A \\sim C51A \\sim C52A
\\sim C53A \\sim C54A \\sim C87A \\sim C89A \\sim C90A \\sim C39A \\sim C30A
\\sim C29A \\sim C41A \\sim C40A \\sim C32A \\sim C31A \\sim C33A \\sim C34A
\\sim C35A \\sim C36A \\sim C37A \\sim C38A \\sim C86A \\sim C1A \\sim C5A
\\sim C44A \\sim C45A \\sim C4A \\sim C3A \\sim C2A: within 3.8A with sigma of
0.01 and sigma for terminal atoms of 0.02 within 3.8A
Uanis(O12A) \\sim Ueq, Uanis(O12) \\sim Ueq, Uanis(O11) \\sim Ueq, Uanis(O11A)
\\sim Ueq, Uanis(O1A) \\sim Ueq, Uanis(O1) \\sim Ueq, Uanis(O2) \\sim Ueq,
Uanis(O2A) \\sim Ueq: with sigma of 0.01 and sigma for terminal atoms of 0.02
Uanis(O9A) \\sim Ueq, Uanis(O9) \\sim Ueq, Uanis(O10A) \\sim Ueq, Uanis(O10)
\\sim Ueq: with sigma of 0.01 and sigma for terminal atoms of 0.02
Uanis(O1) \\sim Ueq, Uanis(O1A) \\sim Ueq, Uanis(O2) \\sim Ueq, Uanis(O2A)
\\sim Ueq: with sigma of 0.01 and sigma for terminal atoms of 0.02
Uanis(O4A) \\sim Ueq, Uanis(O4) \\sim Ueq, Uanis(O3) \\sim Ueq, Uanis(O3A)
\\sim Ueq: with sigma of 0.01 and sigma for terminal atoms of 0.02
Uanis(O7A) \\sim Ueq, Uanis(O7) \\sim Ueq, Uanis(O8A) \\sim Ueq, Uanis(O8)
\\sim Ueq: with sigma of 0.001 and sigma for terminal atoms of 0.002
7. Others
 Sof(O4A)=Sof(H4AA)=Sof(C39A)=Sof(O3A)=Sof(C30A)=Sof(H30A)=Sof(C29A)=Sof(C41A)=
 Sof(H41A)=Sof(C40A)=Sof(H40A)=Sof(C32A)=Sof(C31A)=Sof(H31A)=Sof(C33A)=
 Sof(C34A)=Sof(H34A)=Sof(C35A)=Sof(H35A)=Sof(C36A)=Sof(C37A)=Sof(H37A)=
 Sof(C38A)=Sof(H38A)=Sof(O1A)=Sof(H1A)=Sof(C1A)=Sof(O2A)=Sof(C5A)=Sof(C44A)=
 Sof(H44A)=Sof(C45A)=Sof(H45A)=Sof(C4A)=Sof(H4AB)=Sof(C3A)=Sof(H3A)=Sof(C2A)=1-
 FVAR(1)
 Sof(C1)=Sof(C2)=Sof(C3)=Sof(H3)=Sof(C4)=Sof(H4)=Sof(C5)=Sof(C29)=Sof(C30)=
 Sof(H30)=Sof(C31)=Sof(H31)=Sof(C32)=Sof(C33)=Sof(C34)=Sof(H34)=Sof(C35)=
 Sof(H35)=Sof(C36)=Sof(C37)=Sof(H37)=Sof(C38)=Sof(H38)=Sof(C39)=Sof(C40)=
 Sof(H40)=Sof(C41)=Sof(H41)=Sof(C44)=Sof(H44)=Sof(C45)=Sof(H45)=Sof(O1)=Sof(H1)=
 Sof(O2)=Sof(O3)=Sof(O4)=Sof(H4A)=FVAR(1)
 Sof(C60A)=Sof(C66A)=Sof(C68A)=Sof(H68A)=Sof(C62A)=Sof(H62A)=Sof(C69A)=
 Sof(C63A)=Sof(C67A)=Sof(H67A)=Sof(C64A)=Sof(H64A)=Sof(C61A)=Sof(H61A)=
 Sof(C70A)=Sof(H70A)=Sof(C71A)=Sof(H71A)=Sof(C65A)=Sof(H65A)=Sof(O9A)=Sof(O10A)=
 Sof(C72A)=Sof(C57A)=Sof(C58A)=Sof(H58A)=Sof(C59A)=Sof(C73A)=Sof(H73A)=
 Sof(C55A)=Sof(C56A)=Sof(H56A)=Sof(C46A)=Sof(C47A)=Sof(C48A)=Sof(H48A)=
 Sof(C49A)=Sof(H49A)=Sof(C50A)=Sof(C88A)=Sof(H88A)=Sof(C51A)=Sof(C52A)=
 Sof(H52A)=Sof(C53A)=Sof(H53A)=Sof(C54A)=Sof(C87A)=Sof(H87A)=Sof(C89A)=
 Sof(H89A)=Sof(C90A)=Sof(H90A)=Sof(O7A)=Sof(H7A)=Sof(O8A)=Sof(O12A)=Sof(H12A)=
 Sof(C86A)=Sof(O11A)=1-FVAR(2)
 Sof(C46)=Sof(C47)=Sof(C48)=Sof(H48)=Sof(C49)=Sof(H49)=Sof(C50)=Sof(C51)=
 Sof(C52)=Sof(H52)=Sof(C53)=Sof(H53)=Sof(C54)=Sof(C57)=Sof(C58)=Sof(H58)=
 Sof(C59)=Sof(C73)=Sof(H73)=Sof(C55)=Sof(C56)=Sof(H56)=Sof(C60)=Sof(C61)=
 Sof(H61)=Sof(C62)=Sof(H62)=Sof(C63)=Sof(C64)=Sof(H64)=Sof(C65)=Sof(H65)=
 Sof(C66)=Sof(C67)=Sof(H67)=Sof(C68)=Sof(H68)=Sof(C69)=Sof(C70)=Sof(H70)=
 Sof(C71)=Sof(H71)=Sof(C72)=Sof(C86)=Sof(C87)=Sof(H87)=Sof(C88)=Sof(H88)=
 Sof(C89)=Sof(H89)=Sof(C90)=Sof(H90)=Sof(O7)=Sof(H7)=Sof(O8)=Sof(O9)=Sof(O10)=
 Sof(O11)=Sof(O12)=Sof(H12)=FVAR(2)
8.a Everything fixed:
 H1, H4A, H7, H12, H12A, H1A
8.b Aromatic/amide H refined with riding coordinates:
 C3(H3), C4(H4), C7(H7B), C8(H8), C11(H11), C14(H14), C15(H15), C18(H18),
 C19(H19), C21(H21), C22(H22), C24(H24), C25(H25), C26(H26), C28(H28), C30(H30),
  C31(H31), C34(H34), C35(H35), C37(H37), C38(H38), C40(H40), C41(H41),
 C42(H42), C43(H43), C44(H44), C45(H45), C48(H48), C49(H49), C52(H52), C53(H53),
  C58(H58), C73(H73), C56(H56), C61(H61), C62(H62), C64(H64), C65(H65),
 C67(H67), C68(H68), C70(H70), C71(H71), C75(H75), C76(H76), C78(H78), C79(H79),
  C81(H81), C82(H82), C84(H84), C85(H85), C87(H87), C88(H88), C89(H89),
 C90(H90), C68A(H68A), C62A(H62A), C67A(H67A), C64A(H64A), C61A(H61A),
 C70A(H70A), C71A(H71A), C65A(H65A), C58A(H58A), C73A(H73A), C56A(H56A),
 C48A(H48A), C49A(H49A), C88A(H88A), C52A(H52A), C53A(H53A), C87A(H87A),
 C89A(H89A), C90A(H90A), C30A(H30A), C41A(H41A), C40A(H40A), C31A(H31A),
 C34A(H34A), C35A(H35A), C37A(H37A), C38A(H38A), C44A(H44A), C45A(H45A),
 C4A(H4AB), C3A(H3A)
8.c Fitted hexagon refined as free rotating group:
 C57(C58,C59,C73,C55,C56), C57A(C58A,C59A,C73A,C55A,C56A), C88A(C51A,C52A,C53A,
 C54A,C87A), C30A(C29A,C41A,C40A,C32A,C31A)
8.d Idealised tetrahedral OH refined as rotating group:
 O7A(H7A), O4A(H4AA)
;
_smtbx_masks_void_probe_radius 1.2
_smtbx_masks_void_truncation_radius 1.2
_olex2_submission_special_instructions 'No special instructions were received'

loop_
_space_group_symop_operation_xyz
'x, y, z'
'-x, y+1/2, -z'

loop_
_atom_site_label
_atom_site_type_symbol
_atom_site_fract_x
_atom_site_fract_y
_atom_site_fract_z
_atom_site_U_iso_or_equiv
_atom_site_adp_type
_atom_site_occupancy
_atom_site_site_symmetry_order
_atom_site_calc_flag
_atom_site_refinement_flags_posn
_atom_site_refinement_flags_adp
_atom_site_refinement_flags_occupancy
_atom_site_disorder_assembly
_atom_site_disorder_group
C1 C 0.2445(9) 1.303(3) 1.1573(9) 0.097(3) Uani 0.531(10) 1 d D U P A 1
C2 C 0.2733(10) 1.174(3) 1.1362(9) 0.096(3) Uani 0.531(10) 1 d . U P A 1
C3 C 0.3079(9) 1.248(4) 1.1138(9) 0.099(3) Uani 0.531(10) 1 d . U P A 1
H3 H 0.314715 1.378156 1.117043 0.119 Uiso 0.531(10) 1 calc R U P A 1
C4 C 0.3329(10) 1.141(4) 1.0871(9) 0.099(3) Uani 0.531(10) 1 d . U P A 1
H4 H 0.358525 1.191079 1.073939 0.119 Uiso 0.531(10) 1 calc R U P A 1
C5 C 0.3180(11) 0.941(4) 1.0796(10) 0.100(3) Uani 0.531(10) 1 d . U P A 1
C6 C 0.3413(5) 0.8165(16) 1.0460(5) 0.102(2) Uani 1 1 d . U . . .
C7 C 0.3221(5) 0.6467(16) 1.0196(5) 0.101(2) Uani 1 1 d . U . . .
H7B H 0.289974 0.610856 1.019760 0.121 Uiso 1 1 calc R U . . .
C8 C 0.3491(4) 0.5404(16) 0.9952(5) 0.100(2) Uani 1 1 d . U . . .
H8 H 0.335425 0.432390 0.978495 0.120 Uiso 1 1 calc R U . . .
C9 C 0.3980(4) 0.5891(15) 0.9943(4) 0.091(2) Uani 1 1 d . U . . .
C10 C 0.4214(4) 0.4875(13) 0.9598(4) 0.0863(19) Uani 1 1 d . U . . .
C11 C 0.4094(4) 0.3084(14) 0.9405(4) 0.0861(19) Uani 1 1 d . U . . .
H11 H 0.387276 0.236219 0.954264 0.103 Uiso 1 1 calc R U . . .
C12 C 0.4278(4) 0.2283(13) 0.9022(4) 0.0801(19) Uani 1 1 d . U . . .
C13 C 0.4092(4) 0.0423(15) 0.8818(4) 0.088(2) Uani 1 1 d . U . . .
C14 C 0.3708(4) -0.0338(15) 0.8946(4) 0.095(2) Uani 1 1 d . U . . .
H14 H 0.355581 0.030622 0.916852 0.114 Uiso 1 1 calc R U . . .
C15 C 0.3504(4) -0.2197(15) 0.8748(4) 0.097(2) Uani 1 1 d . U . . .
H15 H 0.325828 -0.280575 0.887526 0.117 Uiso 1 1 calc DR U . . .
C16 C 0.3680(4) -0.2945(15) 0.8392(5) 0.093(2) Uani 1 1 d . U . . .
C17 C 0.3473(5) -0.4783(15) 0.8183(5) 0.100(2) Uani 1 1 d . U . . .
C18 C 0.3681(5) -0.5668(15) 0.7843(5) 0.106(2) Uani 1 1 d . U . . .
H18 H 0.394844 -0.514532 0.773395 0.127 Uiso 1 1 calc R U . . .
C19 C 0.3467(5) -0.7481(16) 0.7654(5) 0.109(3) Uani 1 1 d . U . . .
H19 H 0.359716 -0.810928 0.741323 0.131 Uiso 1 1 calc R U . . .
C20 C 0.3122(5) -0.8204(14) 0.7802(5) 0.103(3) Uani 1 1 d . U . . .
C21 C 0.2904(5) -0.7421(15) 0.8158(5) 0.110(3) Uani 1 1 d . U . . .
H21 H 0.265115 -0.795739 0.828948 0.132 Uiso 1 1 calc R U . . .
C22 C 0.3135(5) -0.5640(15) 0.8289(5) 0.103(2) Uani 1 1 d . U . . .
H22 H 0.298769 -0.497278 0.851205 0.124 Uiso 1 1 calc DR U . . .
C23 C 0.2919(6) -1.0118(18) 0.7587(6) 0.114(3) Uani 1 1 d . U . . .
C24 C 0.4074(5) -0.2006(16) 0.8266(5) 0.100(2) Uani 1 1 d . U . . .
H24 H 0.422820 -0.257890 0.803333 0.120 Uiso 1 1 calc R U . . .
C25 C 0.4253(4) -0.0328(14) 0.8453(4) 0.090(2) Uani 1 1 d . U . . .
H25 H 0.449358 0.029726 0.832088 0.109 Uiso 1 1 calc R U . . .
C26 C 0.4651(4) 0.3288(14) 0.8866(4) 0.0847(18) Uani 1 1 d . U . . .
H26 H 0.481902 0.270505 0.864609 0.102 Uiso 1 1 calc R U . . .
C27 C 0.4785(4) 0.5137(14) 0.9026(4) 0.0842(18) Uani 1 1 d D U . . .
C28 C 0.4586(3) 0.5974(13) 0.9395(4) 0.0798(17) Uani 1 1 d . U . . .
H28 H 0.468241 0.718754 0.951217 0.096 Uiso 1 1 calc R U . . .
C29 C 0.5202(8) 0.627(3) 0.8901(7) 0.088(2) Uani 0.531(10) 1 d D U P A 1
C30 C 0.5417(8) 0.787(3) 0.9138(8) 0.089(2) Uani 0.531(10) 1 d D U P A 1
H30 H 0.532710 0.828394 0.942598 0.106 Uiso 0.531(10) 1 calc R U P A 1
C31 C 0.5764(8) 0.883(3) 0.8945(7) 0.091(2) Uani 0.531(10) 1 d D U P A 1
H31 H 0.598049 0.960245 0.915393 0.110 Uiso 0.531(10) 1 calc R U P A 1
C32 C 0.5817(8) 0.873(3) 0.8465(7) 0.089(2) Uani 0.531(10) 1 d D U P A 1
C33 C 0.6120(7) 0.999(2) 0.8243(8) 0.087(2) Uani 0.531(10) 1 d D U P A 1
C34 C 0.6189(8) 1.187(2) 0.8385(8) 0.087(2) Uani 0.531(10) 1 d D U P A 1
H34 H 0.609369 1.227825 0.867155 0.104 Uiso 0.531(10) 1 calc R U P A 1
C35 C 0.6397(7) 1.316(3) 0.8111(7) 0.085(3) Uani 0.531(10) 1 d D U P A 1
H35 H 0.636402 1.447556 0.814484 0.102 Uiso 0.531(10) 1 calc R U P A 1
C36 C 0.6659(8) 1.238(2) 0.7781(8) 0.086(3) Uani 0.531(10) 1 d D U P A 1
C37 C 0.6673(8) 1.044(2) 0.7669(8) 0.089(3) Uani 0.531(10) 1 d D U P A 1
H37 H 0.681555 0.995105 0.741845 0.106 Uiso 0.531(10) 1 calc R U P A 1
C38 C 0.6451(8) 0.935(3) 0.7971(8) 0.090(2) Uani 0.531(10) 1 d D U P A 1
H38 H 0.653198 0.805437 0.799557 0.108 Uiso 0.531(10) 1 calc R U P A 1
C39 C 0.6977(8) 1.368(2) 0.7596(10) 0.088(3) Uani 0.531(10) 1 d D U P A 1
C40 C 0.5604(7) 0.717(3) 0.8211(8) 0.091(2) Uani 0.531(10) 1 d D U P A 1
H40 H 0.567159 0.684578 0.790705 0.109 Uiso 0.531(10) 1 calc R U P A 1
C41 C 0.5283(8) 0.610(3) 0.8428(7) 0.092(2) Uani 0.531(10) 1 d D U P A 1
H41 H 0.510419 0.516082 0.823519 0.110 Uiso 0.531(10) 1 calc R U P A 1
C42 C 0.4181(4) 0.7468(15) 1.0179(4) 0.092(2) Uani 1 1 d . U . . .
H42 H 0.449194 0.786652 1.014686 0.110 Uiso 1 1 calc R U . . .
C43 C 0.3918(5) 0.8478(16) 1.0467(5) 0.103(2) Uani 1 1 d . U . . .
H43 H 0.407888 0.940641 1.067672 0.123 Uiso 1 1 calc R U . . .
C44 C 0.2774(10) 0.877(3) 1.0987(9) 0.099(3) Uani 0.531(10) 1 d . U P A 1
H44 H 0.265672 0.754140 1.090895 0.119 Uiso 0.531(10) 1 calc R U P A 1
C45 C 0.2552(9) 0.983(3) 1.1271(9) 0.098(3) Uani 0.531(10) 1 d . U P A 1
H45 H 0.229305 0.936628 1.140480 0.118 Uiso 0.531(10) 1 calc R U P A 1
O1 O 0.2138(8) 1.226(3) 1.1844(8) 0.117(6) Uani 0.531(10) 1 d D U P A 1
H1 H 0.222830 1.256310 1.211860 0.176 Uiso 0.5314 1 d . U P A 1
O2 O 0.2517(8) 1.472(2) 1.1582(9) 0.121(7) Uani 0.531(10) 1 d D U P A 1
O3 O 0.6957(8) 1.547(3) 0.7685(10) 0.154(9) Uani 0.531(10) 1 d D U P A 1
O4 O 0.7298(8) 1.284(3) 0.7396(10) 0.129(8) Uani 0.531(10) 1 d D U P A 1
H4A H 0.741550 1.195140 0.756700 0.193 Uiso 0.5314 1 d . U P A 1
O5 O 0.3096(4) -1.0789(12) 0.7285(4) 0.145(4) Uani 1 1 d . . . . .
O6 O 0.2583(4) -1.0836(13) 0.7760(5) 0.160(4) Uani 1 1 d . U . . .
C46 C -0.1447(8) -0.834(2) 0.7894(7) 0.095(3) Uani 0.586(7) 1 d D U P B 1
C47 C -0.1265(7) -0.7122(19) 0.7568(6) 0.091(3) Uani 0.586(7) 1 d D U P B 1
C48 C -0.1032(7) -0.782(2) 0.7218(6) 0.094(3) Uani 0.586(7) 1 d D U P B 1
H48 H -0.106662 -0.911463 0.714656 0.113 Uiso 0.586(7) 1 calc R U P B 1
C49 C -0.0752(8) -0.678(2) 0.6963(7) 0.094(2) Uani 0.586(7) 1 d D U P B 1
H49 H -0.061817 -0.726163 0.670568 0.113 Uiso 0.586(7) 1 calc R U P B 1
C50 C -0.0692(8) -0.496(2) 0.7132(6) 0.095(2) Uani 0.586(7) 1 d D U P B 1
C51 C -0.0493(7) -0.371(2) 0.6810(6) 0.094(2) Uani 0.586(7) 1 d D U P B 1
C52 C -0.0491(7) -0.406(3) 0.6321(6) 0.094(2) Uani 0.586(7) 1 d D U P B 1
H52 H -0.066319 -0.508419 0.616118 0.113 Uiso 0.586(7) 1 calc R U P B 1
C53 C -0.0233(6) -0.285(2) 0.6080(7) 0.095(2) Uani 0.586(7) 1 d D U P B 1
H53 H -0.024374 -0.318802 0.575554 0.114 Uiso 0.586(7) 1 calc R U P B 1
C54 C 0.0041(7) -0.125(2) 0.6222(6) 0.097(2) Uani 0.586(7) 1 d D U P B 1
C57 C 0.0794(7) 0.0265(19) 0.5278(6) 0.100(2) Uani 0.586(7) 1 d DG U P B 1
C58 C 0.0971(6) 0.2033(19) 0.5441(7) 0.101(2) Uani 0.586(7) 1 d DG U P B 1
H58 H 0.118151 0.268886 0.527564 0.121 Uiso 0.586(7) 1 calc R U P B 1
C59 C 0.0837(6) 0.2830(17) 0.5848(6) 0.102(2) Uani 0.586(7) 1 d DG U P B 1
C73 C 0.0526(6) 0.186(2) 0.6092(5) 0.100(2) Uani 0.586(7) 1 d DG U P B 1
H73 H 0.043515 0.239873 0.636753 0.120 Uiso 0.586(7) 1 calc R U P B 1
C55 C 0.0349(6) 0.0092(19) 0.5930(6) 0.098(2) Uani 0.586(7) 1 d DG U P B 1
C56 C 0.0483(7) -0.0705(15) 0.5523(6) 0.096(2) Uani 0.586(7) 1 d DG U P B 1
H56 H 0.036273 -0.190060 0.541283 0.115 Uiso 0.586(7) 1 calc R U P B 1
C60 C 0.1202(7) 0.459(2) 0.5908(7) 0.099(2) Uani 0.586(7) 1 d D U P B 1
C61 C 0.1019(7) 0.577(2) 0.6205(7) 0.103(2) Uani 0.586(7) 1 d D U P B 1
H61 H 0.069759 0.564329 0.624955 0.123 Uiso 0.586(7) 1 calc R U P B 1
C62 C 0.1310(7) 0.717(2) 0.6442(8) 0.102(2) Uani 0.586(7) 1 d D U P B 1
H62 H 0.127101 0.747973 0.675779 0.122 Uiso 0.586(7) 1 calc R U P B 1
C63 C 0.1646(7) 0.814(2) 0.6255(7) 0.100(2) Uani 0.586(7) 1 d D U P B 1
C64 C 0.1796(8) 0.713(2) 0.5898(7) 0.101(3) Uani 0.586(7) 1 d D U P B 1
H64 H 0.207430 0.748840 0.578039 0.121 Uiso 0.586(7) 1 calc R U P B 1
C65 C 0.1534(7) 0.558(2) 0.5714(8) 0.101(2) Uani 0.586(7) 1 d D U P B 1
H65 H 0.159001 0.513936 0.541408 0.121 Uiso 0.586(7) 1 calc R U P B 1
C66 C 0.1819(7) 0.988(2) 0.6498(7) 0.101(2) Uani 0.586(7) 1 d D U P B 1
C67 C 0.1649(7) 1.083(2) 0.6865(7) 0.101(2) Uani 0.586(7) 1 d D U P B 1
H67 H 0.143027 1.029340 0.704193 0.121 Uiso 0.586(7) 1 calc R U P B 1
C68 C 0.1833(7) 1.266(2) 0.6948(8) 0.106(3) Uani 0.586(7) 1 d D U P B 1
H68 H 0.164269 1.347518 0.710021 0.127 Uiso 0.586(7) 1 calc R U P B 1
C69 C 0.2249(7) 1.347(2) 0.6844(7) 0.100(3) Uani 0.586(7) 1 d D U P B 1
C70 C 0.2407(8) 1.261(2) 0.6455(7) 0.105(3) Uani 0.586(7) 1 d D U P B 1
H70 H 0.265739 1.307638 0.630870 0.127 Uiso 0.586(7) 1 calc R U P B 1
C71 C 0.2149(7) 1.097(2) 0.6311(8) 0.103(3) Uani 0.586(7) 1 d D U P B 1
H71 H 0.221195 1.049191 0.601738 0.124 Uiso 0.586(7) 1 calc R U P B 1
C72 C 0.2423(11) 1.525(3) 0.7050(10) 0.104(3) Uani 0.586(7) 1 d D U P B 1
C74 C 0.0978(5) -0.0935(17) 0.4986(5) 0.102(2) Uani 1 1 d D U . . .
C75 C 0.0786(5) -0.2408(17) 0.4701(5) 0.104(2) Uani 1 1 d . U . . .
H75 H 0.046521 -0.270572 0.472331 0.124 Uiso 1 1 calc R U . . .
C76 C 0.0973(5) -0.3501(17) 0.4396(5) 0.108(2) Uani 1 1 d . U . . .
H76 H 0.078373 -0.445083 0.421918 0.130 Uiso 1 1 calc R U . . .
C77 C 0.1491(5) -0.3211(19) 0.4335(6) 0.116(2) Uani 1 1 d . U . . .
C78 C 0.1659(5) -0.1556(18) 0.4569(5) 0.114(2) Uani 1 1 d . U . . .
H78 H 0.195668 -0.106343 0.451887 0.137 Uiso 1 1 calc R U . . .
C79 C 0.1403(5) -0.0565(17) 0.4883(5) 0.109(2) Uani 1 1 d . U . . .
H79 H 0.156087 0.050234 0.503774 0.131 Uiso 1 1 calc R U . . .
C80 C 0.1737(5) -0.4313(18) 0.4077(5) 0.111(2) Uani 1 1 d . U . . .
C81 C 0.2031(5) -0.371(2) 0.3783(5) 0.119(2) Uani 1 1 d . U . . .
H81 H 0.205064 -0.238312 0.375400 0.143 Uiso 1 1 calc R U . . .
C82 C 0.2281(5) -0.462(2) 0.3544(5) 0.120(3) Uani 1 1 d . U . . .
H82 H 0.253164 -0.405020 0.341615 0.144 Uiso 1 1 calc R U . . .
C83 C 0.2161(5) -0.676(2) 0.3466(6) 0.122(3) Uani 1 1 d D U . . .
C84 C 0.1854(5) -0.744(2) 0.3766(5) 0.118(2) Uani 1 1 d . U . . .
H84 H 0.180971 -0.875060 0.379385 0.141 Uiso 1 1 calc R U . . .
C85 C 0.1612(5) -0.6186(18) 0.4027(5) 0.113(2) Uani 1 1 d . U . . .
H85 H 0.135883 -0.664376 0.417145 0.135 Uiso 1 1 calc R U . . .
C86 C 0.2414(9) -0.790(3) 0.3200(11) 0.116(3) Uani 0.586(7) 1 d D U P B 1
C87 C 0.0001(7) -0.095(2) 0.6703(6) 0.093(2) Uani 0.586(7) 1 d D U P B 1
H87 H 0.016370 0.010913 0.685821 0.112 Uiso 0.586(7) 1 calc R U P B 1
C88 C -0.0254(7) -0.205(2) 0.6973(7) 0.097(2) Uani 0.586(7) 1 d D U P B 1
H88 H -0.026752 -0.164727 0.728861 0.117 Uiso 0.586(7) 1 calc R U P B 1
C89 C -0.0945(7) -0.427(3) 0.7468(7) 0.095(2) Uani 0.586(7) 1 d D U P B 1
H89 H -0.092423 -0.295781 0.752699 0.114 Uiso 0.586(7) 1 calc R U P B 1
C90 C -0.1224(7) -0.5282(19) 0.7727(7) 0.096(3) Uani 0.586(7) 1 d D U P B 1
H90 H -0.136694 -0.478931 0.797701 0.115 Uiso 0.586(7) 1 calc R U P B 1
O7 O -0.1532(5) -1.0186(18) 0.7791(5) 0.095(4) Uani 0.586(7) 1 d D U P B 1
H7 H -0.152800 -1.078980 0.804440 0.142 Uiso 0.5858 1 d . U P B 1
O8 O -0.1673(7) -0.768(3) 0.8244(7) 0.134(6) Uani 0.586(7) 1 d D U P B 1
O9 O 0.2285(8) 1.597(2) 0.7392(7) 0.128(8) Uani 0.586(7) 1 d D U P B 1
O10 O 0.2755(6) 1.612(2) 0.6874(7) 0.107(5) Uani 0.586(7) 1 d D U P B 1
O11 O 0.2770(8) -0.720(3) 0.3026(9) 0.146(9) Uani 0.586(7) 1 d D U P B 1
O12 O 0.2479(7) -0.978(2) 0.3343(9) 0.134(7) Uani 0.586(7) 1 d D U P B 1
H12 H 0.274740 -1.013810 0.331500 0.201 Uiso 0.5858 1 d . U P B 1
C60A C 0.0951(9) 0.444(3) 0.6095(9) 0.097(2) Uani 0.414(7) 1 d D U P B 2
C66A C 0.1574(10) 0.982(3) 0.6765(8) 0.102(2) Uani 0.414(7) 1 d D U P B 2
C68A C 0.1777(10) 1.226(3) 0.7269(11) 0.104(3) Uani 0.414(7) 1 d D U P B 2
H68A H 0.167963 1.292401 0.752323 0.125 Uiso 0.414(7) 1 calc R U P B 2
C62A C 0.1136(10) 0.720(3) 0.6677(11) 0.102(3) Uani 0.414(7) 1 d D U P B 2
H62A H 0.105070 0.770799 0.695791 0.123 Uiso 0.414(7) 1 calc R U P B 2
C69A C 0.2090(11) 1.338(3) 0.7056(10) 0.101(3) Uani 0.414(7) 1 d D U P B 2
C63A C 0.1457(11) 0.817(3) 0.6455(9) 0.100(2) Uani 0.414(7) 1 d D U P B 2
C67A C 0.1564(10) 1.047(3) 0.7226(9) 0.106(3) Uani 0.414(7) 1 d D U P B 2
H67A H 0.143593 0.982492 0.746676 0.128 Uiso 0.414(7) 1 calc R U P B 2
C64A C 0.1524(11) 0.704(3) 0.6084(10) 0.101(2) Uani 0.414(7) 1 d D U P B 2
H64A H 0.175454 0.748373 0.590832 0.121 Uiso 0.414(7) 1 calc R U P B 2
C61A C 0.0935(10) 0.551(3) 0.6500(10) 0.101(2) Uani 0.414(7) 1 d D U P B 2
H61A H 0.074217 0.495378 0.670189 0.121 Uiso 0.414(7) 1 calc R U P B 2
C70A C 0.2178(11) 1.249(3) 0.6645(10) 0.104(3) Uani 0.414(7) 1 d D U P B 2
H70A H 0.236607 1.298055 0.643136 0.125 Uiso 0.414(7) 1 calc R U P B 2
C71A C 0.1944(10) 1.074(3) 0.6596(11) 0.102(3) Uani 0.414(7) 1 d D U P B 2
H71A H 0.207681 0.995770 0.638539 0.123 Uiso 0.414(7) 1 calc R U P B 2
C65A C 0.1313(10) 0.534(3) 0.5920(11) 0.099(2) Uani 0.414(7) 1 d D U P B 2
H65A H 0.142779 0.474845 0.566457 0.118 Uiso 0.414(7) 1 calc R U P B 2
O9A O 0.2018(11) 1.602(4) 0.7494(11) 0.138(12) Uani 0.414(7) 1 d D U P B 2
O10A O 0.2527(9) 1.626(3) 0.6996(12) 0.119(9) Uani 0.414(7) 1 d D U P B 2
C72A C 0.2235(13) 1.527(3) 0.7204(13) 0.101(3) Uani 0.414(7) 1 d D U P B 2
C57A C 0.0744(10) -0.014(3) 0.5339(9) 0.101(2) Uani 0.414(7) 1 d DG U P B 2
C58A C 0.0883(9) 0.169(3) 0.5486(9) 0.101(2) Uani 0.414(7) 1 d DG U P B 2
H58A H 0.109814 0.235885 0.532927 0.122 Uiso 0.414(7) 1 calc R U P B 2
C59A C 0.0704(9) 0.252(2) 0.5864(8) 0.099(2) Uani 0.414(7) 1 d DG U P B 2
C73A C 0.0386(9) 0.153(3) 0.6095(7) 0.099(2) Uani 0.414(7) 1 d DG U P B 2
H73A H 0.026479 0.209152 0.635037 0.119 Uiso 0.414(7) 1 calc R U P B 2
C55A C 0.0247(9) -0.030(3) 0.5948(8) 0.096(2) Uani 0.414(7) 1 d DG U P B 2
C56A C 0.0426(10) -0.114(2) 0.5570(9) 0.096(2) Uani 0.414(7) 1 d DG U P B 2
H56A H 0.033211 -0.237327 0.547079 0.115 Uiso 0.414(7) 1 calc R U P B 2
C46A C -0.1705(10) -0.866(3) 0.7710(9) 0.088(3) Uani 0.414(7) 1 d D U P B 2
C47A C -0.1493(10) -0.741(2) 0.7413(8) 0.090(3) Uani 0.414(7) 1 d D U P B 2
C48A C -0.1261(10) -0.803(3) 0.7056(9) 0.094(3) Uani 0.414(7) 1 d D U P B 2
H48A H -0.127146 -0.931672 0.697012 0.113 Uiso 0.414(7) 1 calc R U P B 2
C49A C -0.1014(11) -0.677(3) 0.6825(10) 0.090(2) Uani 0.414(7) 1 d D U P B 2
H49A H -0.089512 -0.719011 0.655289 0.108 Uiso 0.414(7) 1 calc R U P B 2
C50A C -0.0928(10) -0.492(3) 0.6966(9) 0.093(2) Uani 0.414(7) 1 d D U P B 2
C88A C -0.0436(8) -0.210(3) 0.6930(6) 0.095(2) Uani 0.414(7) 1 d DG U P B 2
H88A H -0.045252 -0.185451 0.725500 0.114 Uiso 0.414(7) 1 calc R U P B 2
C51A C -0.0664(7) -0.368(3) 0.6700(7) 0.094(2) Uani 0.414(7) 1 d DG U P B 2
C52A C -0.0640(7) -0.404(3) 0.6220(7) 0.093(2) Uani 0.414(7) 1 d DG U P B 2
H52A H -0.079446 -0.511469 0.606394 0.111 Uiso 0.414(7) 1 calc R U P B 2
C53A C -0.0387(8) -0.282(3) 0.5970(6) 0.094(2) Uani 0.414(7) 1 d DG U P B 2
H53A H -0.036991 -0.306486 0.564559 0.113 Uiso 0.414(7) 1 calc R U P B 2
C54A C -0.0158(7) -0.124(3) 0.6201(7) 0.097(2) Uani 0.414(7) 1 d DG U P B 2
C87A C -0.0183(7) -0.088(2) 0.6681(7) 0.093(2) Uani 0.414(7) 1 d DG U P B 2
H87A H -0.002796 0.019534 0.683665 0.112 Uiso 0.414(7) 1 calc R U P B 2
C89A C -0.1182(10) -0.442(3) 0.7321(9) 0.092(2) Uani 0.414(7) 1 d D U P B 2
H89A H -0.117848 -0.312283 0.740109 0.111 Uiso 0.414(7) 1 calc R U P B 2
C90A C -0.1441(10) -0.558(3) 0.7572(10) 0.092(3) Uani 0.414(7) 1 d D U P B 2
H90A H -0.157311 -0.514737 0.783521 0.111 Uiso 0.414(7) 1 calc R U P B 2
O7A O -0.1852(7) -1.037(2) 0.7517(7) 0.097(5) Uani 0.414(7) 1 d D U P B 2
H7A H -0.163330 -1.116167 0.759645 0.145 Uiso 0.414(7) 1 calc R U P B 2
O8A O -0.1936(7) -0.795(2) 0.8053(6) 0.081(5) Uani 0.414(7) 1 d D U P B 2
O4A O 0.7069(9) 1.294(3) 0.7123(10) 0.130(9) Uani 0.469(10) 1 d D U P A 2
H4AA H 0.693672 1.228415 0.689057 0.196 Uiso 0.469(10) 1 calc R U P A 2
C39A C 0.6740(9) 1.375(3) 0.7323(10) 0.085(3) Uani 0.469(10) 1 d D U P A 2
O3A O 0.6728(9) 1.5624(19) 0.7344(9) 0.113(7) Uani 0.469(10) 1 d D U P A 2
C30A C 0.5357(7) 0.786(3) 0.9016(5) 0.086(2) Uani 0.469(10) 1 d DG U P A 2
H30A H 0.533234 0.811804 0.933768 0.104 Uiso 0.469(10) 1 calc R U P A 2
C29A C 0.5129(7) 0.628(3) 0.8784(7) 0.088(2) Uani 0.469(10) 1 d DG U P A 2
C41A C 0.5165(7) 0.589(3) 0.8308(7) 0.089(2) Uani 0.469(10) 1 d DG U P A 2
H41A H 0.501074 0.482087 0.815136 0.107 Uiso 0.469(10) 1 calc R U P A 2
C40A C 0.5428(6) 0.709(2) 0.8063(5) 0.090(2) Uani 0.469(10) 1 d DG U P A 2
H40A H 0.545215 0.683418 0.774091 0.108 Uiso 0.469(10) 1 calc R U P A 2
C32A C 0.5656(6) 0.868(2) 0.8294(6) 0.088(2) Uani 0.469(10) 1 d DG U P A 2
C31A C 0.5620(6) 0.906(2) 0.8771(6) 0.089(2) Uani 0.469(10) 1 d DG U P A 2
H31A H 0.577376 1.013139 0.892722 0.107 Uiso 0.469(10) 1 calc R U P A 2
C33A C 0.5959(9) 0.991(3) 0.8070(9) 0.088(2) Uani 0.469(10) 1 d D U P A 2
C34A C 0.5975(9) 1.184(2) 0.8164(10) 0.089(2) Uani 0.469(10) 1 d D U P A 2
H34A H 0.582161 1.231191 0.840946 0.107 Uiso 0.469(10) 1 calc R U P A 2
C35A C 0.6212(9) 1.311(3) 0.7909(8) 0.088(3) Uani 0.469(10) 1 d D U P A 2
H35A H 0.622709 1.440186 0.799098 0.106 Uiso 0.469(10) 1 calc R U P A 2
C36A C 0.6426(9) 1.246(2) 0.7530(9) 0.086(3) Uani 0.469(10) 1 d D U P A 2
C37A C 0.6444(9) 1.050(2) 0.7463(9) 0.089(3) Uani 0.469(10) 1 d D U P A 2
H37A H 0.658777 1.002381 0.721120 0.107 Uiso 0.469(10) 1 calc R U P A 2
C38A C 0.6255(9) 0.925(3) 0.7761(9) 0.090(2) Uani 0.469(10) 1 d D U P A 2
H38A H 0.632698 0.794689 0.775343 0.108 Uiso 0.469(10) 1 calc R U P A 2
O12A O 0.2218(7) -0.981(2) 0.3086(8) 0.077(5) Uani 0.414(7) 1 d D U P B 2
H12A H 0.229140 -1.026830 0.282680 0.116 Uiso 0.4142 1 d . U P B 2
C86A C 0.2276(13) -0.786(4) 0.3059(14) 0.115(4) Uani 0.414(7) 1 d D U P B 2
O11A O 0.2578(9) -0.733(4) 0.2790(9) 0.118(10) Uani 0.414(7) 1 d D U P B 2
O1A O 0.1856(9) 1.250(4) 1.1577(11) 0.132(9) Uani 0.469(10) 1 d D U P A 2
H1A H 0.195270 1.154360 1.173490 0.199 Uiso 0.4686 1 d . U P A 2
C1A C 0.2223(11) 1.323(4) 1.1376(11) 0.099(3) Uani 0.469(10) 1 d D U P A 2
O2A O 0.2207(10) 1.510(4) 1.1351(11) 0.147(10) Uani 0.469(10) 1 d D U P A 2
C5A C 0.3047(12) 0.939(5) 1.0634(11) 0.101(3) Uani 0.469(10) 1 d . U P A 2
C44A C 0.2669(11) 0.876(4) 1.0728(11) 0.102(3) Uani 0.469(10) 1 d . U P A 2
H44A H 0.255129 0.756034 1.062390 0.122 Uiso 0.469(10) 1 calc R U P A 2
C45A C 0.2422(11) 0.995(4) 1.1001(11) 0.100(3) Uani 0.469(10) 1 d . U P A 2
H45A H 0.213906 0.942870 1.108145 0.120 Uiso 0.469(10) 1 calc R U P A 2
C4A C 0.3168(11) 1.135(4) 1.0668(11) 0.101(3) Uani 0.469(10) 1 d . U P A 2
H4AB H 0.341554 1.185023 1.052122 0.121 Uiso 0.469(10) 1 calc R U P A 2
C3A C 0.2910(11) 1.249(4) 1.0924(10) 0.100(3) Uani 0.469(10) 1 d . U P A 2
H3A H 0.297581 1.379944 1.094674 0.120 Uiso 0.469(10) 1 calc R U P A 2
C2A C 0.2528(11) 1.170(4) 1.1164(11) 0.097(3) Uani 0.469(10) 1 d . U P A 2

loop_
_atom_site_aniso_label
_atom_site_aniso_U_11
_atom_site_aniso_U_22
_atom_site_aniso_U_33
_atom_site_aniso_U_23
_atom_site_aniso_U_13
_atom_site_aniso_U_12
C1 0.129(6) 0.065(5) 0.119(6) -0.007(5) 0.085(5) -0.033(5)
C2 0.128(6) 0.062(4) 0.122(6) -0.005(5) 0.080(5) -0.037(5)
C3 0.129(6) 0.067(4) 0.122(6) -0.004(5) 0.079(5) -0.039(5)
C4 0.128(5) 0.068(4) 0.122(6) -0.007(5) 0.077(5) -0.037(4)
C5 0.128(5) 0.067(4) 0.124(6) -0.006(5) 0.076(5) -0.038(4)
C6 0.129(5) 0.068(4) 0.127(5) -0.016(4) 0.071(4) -0.031(4)
C7 0.120(4) 0.070(4) 0.128(5) -0.013(4) 0.066(4) -0.036(4)
C8 0.115(4) 0.068(4) 0.125(5) -0.013(4) 0.044(4) -0.033(4)
C9 0.111(4) 0.062(4) 0.115(4) -0.009(4) 0.057(4) -0.021(4)
C10 0.101(4) 0.050(3) 0.112(4) -0.012(3) 0.031(4) -0.019(3)
C11 0.102(4) 0.056(3) 0.102(4) -0.003(3) 0.024(4) -0.013(3)
C12 0.089(4) 0.053(3) 0.100(4) 0.000(3) 0.022(4) -0.018(3)
C13 0.093(4) 0.060(4) 0.105(5) 0.005(4) -0.001(4) -0.025(4)
C14 0.107(4) 0.060(4) 0.115(5) -0.008(4) 0.012(4) -0.028(4)
C15 0.099(5) 0.065(4) 0.118(5) -0.001(4) -0.004(4) -0.020(4)
C16 0.104(5) 0.051(4) 0.116(5) -0.003(4) -0.003(4) -0.020(4)
C17 0.113(5) 0.054(4) 0.122(5) -0.009(4) -0.010(4) -0.016(4)
C18 0.119(5) 0.055(4) 0.132(5) -0.010(4) -0.008(4) -0.017(4)
C19 0.125(6) 0.056(4) 0.136(6) -0.011(5) -0.002(5) -0.008(5)
C20 0.112(6) 0.045(4) 0.138(6) -0.009(4) -0.017(5) -0.014(4)
C21 0.121(6) 0.055(4) 0.142(6) -0.012(5) -0.004(5) -0.017(4)
C22 0.112(5) 0.053(4) 0.131(5) -0.014(4) -0.012(4) -0.017(4)
C23 0.124(6) 0.056(5) 0.140(6) -0.021(5) -0.029(5) 0.001(5)
C24 0.111(5) 0.063(4) 0.116(5) -0.004(4) -0.005(4) -0.019(4)
C25 0.101(4) 0.060(4) 0.109(5) -0.002(4) 0.013(4) -0.028(4)
C26 0.089(4) 0.059(3) 0.109(4) -0.007(3) 0.027(3) -0.014(3)
C27 0.090(4) 0.058(3) 0.110(4) -0.002(3) 0.034(3) -0.011(3)
C28 0.092(4) 0.053(3) 0.103(4) -0.001(3) 0.040(3) -0.013(3)
C29 0.097(5) 0.063(4) 0.112(5) -0.007(4) 0.039(4) -0.006(4)
C30 0.096(5) 0.064(4) 0.112(5) -0.012(4) 0.034(4) -0.003(4)
C31 0.096(5) 0.069(4) 0.115(5) -0.010(4) 0.035(4) -0.002(4)
C32 0.095(5) 0.067(3) 0.115(5) -0.018(4) 0.042(4) -0.005(4)
C33 0.093(5) 0.067(3) 0.112(5) -0.014(4) 0.046(4) -0.004(4)
C34 0.092(5) 0.068(4) 0.111(5) -0.017(4) 0.046(4) -0.002(4)
C35 0.091(5) 0.064(4) 0.111(6) -0.017(5) 0.048(4) -0.003(4)
C36 0.093(5) 0.067(4) 0.111(6) -0.016(5) 0.052(4) -0.004(5)
C37 0.093(5) 0.069(4) 0.114(6) -0.020(5) 0.045(4) -0.005(4)
C38 0.097(5) 0.067(4) 0.115(5) -0.017(4) 0.040(4) -0.002(4)
C39 0.092(6) 0.068(5) 0.115(6) -0.019(5) 0.049(5) -0.003(5)
C40 0.096(5) 0.068(4) 0.114(5) -0.015(4) 0.035(4) -0.006(4)
C41 0.098(5) 0.067(4) 0.115(5) -0.013(4) 0.033(4) -0.005(4)
C42 0.104(4) 0.061(4) 0.122(5) -0.018(4) 0.050(4) -0.024(4)
C43 0.129(4) 0.067(4) 0.126(5) -0.013(4) 0.061(4) -0.034(4)
C44 0.129(5) 0.067(4) 0.123(5) -0.011(5) 0.077(5) -0.035(4)
C45 0.128(5) 0.068(4) 0.123(6) -0.005(5) 0.083(5) -0.037(4)
O1 0.127(13) 0.108(12) 0.140(14) 0.022(11) 0.087(12) -0.021(11)
O2 0.156(15) 0.053(8) 0.187(16) -0.032(9) 0.121(13) -0.034(9)
O3 0.142(14) 0.143(15) 0.194(18) -0.121(14) 0.070(13) -0.002(11)
O4 0.116(13) 0.090(12) 0.189(18) -0.056(13) 0.050(13) 0.000(11)
O5 0.189(10) 0.055(5) 0.161(9) -0.018(6) -0.043(7) 0.000(6)
O6 0.148(8) 0.070(6) 0.232(12) -0.001(7) -0.047(7) -0.048(6)
C46 0.116(6) 0.064(4) 0.109(5) -0.035(4) 0.033(5) 0.009(5)
C47 0.116(6) 0.055(4) 0.104(5) -0.038(4) 0.027(5) 0.012(4)
C48 0.117(5) 0.059(4) 0.107(5) -0.040(4) 0.024(4) 0.012(4)
C49 0.118(5) 0.056(4) 0.108(4) -0.038(4) 0.021(4) 0.014(4)
C50 0.116(5) 0.059(3) 0.110(4) -0.040(4) 0.023(4) 0.012(4)
C51 0.116(5) 0.060(3) 0.106(4) -0.032(4) 0.018(4) 0.012(4)
C52 0.115(5) 0.057(4) 0.110(4) -0.038(4) 0.021(4) 0.013(4)
C53 0.115(5) 0.058(3) 0.109(4) -0.034(4) 0.015(4) 0.015(4)
C54 0.115(5) 0.059(3) 0.112(4) -0.030(3) 0.009(4) 0.010(4)
C57 0.116(4) 0.060(4) 0.118(4) -0.019(4) 0.005(4) 0.011(4)
C58 0.119(4) 0.057(4) 0.118(4) -0.018(3) -0.002(4) 0.007(4)
C59 0.119(4) 0.059(3) 0.117(4) -0.019(3) -0.009(4) 0.015(3)
C73 0.119(4) 0.055(3) 0.116(4) -0.026(3) -0.006(4) 0.011(3)
C55 0.118(4) 0.055(4) 0.115(4) -0.029(3) 0.001(4) 0.011(4)
C56 0.115(4) 0.054(4) 0.112(4) -0.024(4) 0.003(4) 0.006(4)
C60 0.117(4) 0.056(4) 0.113(4) -0.020(4) -0.013(4) 0.017(4)
C61 0.121(4) 0.062(4) 0.114(4) -0.017(4) -0.009(4) 0.009(4)
C62 0.118(5) 0.061(4) 0.114(5) -0.020(4) -0.014(4) 0.014(4)
C63 0.118(5) 0.056(4) 0.111(5) -0.017(4) -0.015(4) 0.011(4)
C64 0.118(5) 0.060(4) 0.113(5) -0.019(4) -0.010(4) 0.013(4)
C65 0.120(5) 0.057(4) 0.112(5) -0.021(4) -0.015(4) 0.011(4)
C66 0.117(5) 0.058(4) 0.113(5) -0.021(4) -0.012(4) 0.012(4)
C67 0.121(5) 0.059(4) 0.109(5) -0.022(4) -0.016(4) 0.008(4)
C68 0.127(5) 0.063(4) 0.114(5) -0.018(4) -0.014(5) 0.011(4)
C69 0.118(5) 0.060(4) 0.107(5) -0.025(5) -0.019(5) 0.010(4)
C70 0.122(5) 0.065(4) 0.117(5) -0.017(4) -0.010(5) 0.010(4)
C71 0.121(5) 0.062(4) 0.113(5) -0.020(4) -0.014(4) 0.012(4)
C72 0.120(6) 0.064(5) 0.112(6) -0.017(5) -0.017(5) 0.009(5)
C74 0.115(4) 0.062(3) 0.126(4) -0.007(3) 0.014(4) -0.004(3)
C75 0.119(4) 0.065(4) 0.129(4) -0.011(4) 0.027(4) -0.008(4)
C76 0.118(5) 0.065(4) 0.145(5) 0.001(4) 0.031(4) -0.015(4)
C77 0.130(5) 0.075(4) 0.152(5) 0.007(4) 0.047(4) -0.010(4)
C78 0.122(5) 0.075(4) 0.148(5) -0.002(4) 0.035(4) -0.009(4)
C79 0.126(4) 0.064(4) 0.134(4) -0.009(4) 0.017(4) -0.001(4)
C80 0.119(5) 0.076(4) 0.149(5) 0.009(4) 0.050(4) -0.014(4)
C81 0.127(5) 0.079(4) 0.163(5) 0.007(4) 0.058(4) -0.004(4)
C82 0.132(5) 0.086(5) 0.157(6) 0.008(5) 0.068(5) -0.012(4)
C83 0.135(5) 0.089(5) 0.160(6) 0.016(5) 0.074(5) -0.004(5)
C84 0.127(5) 0.082(5) 0.162(6) 0.017(5) 0.073(4) -0.013(4)
C85 0.124(5) 0.079(4) 0.152(5) 0.006(4) 0.072(4) -0.012(4)
C86 0.127(7) 0.083(6) 0.158(7) 0.011(6) 0.075(6) -0.010(6)
C87 0.115(5) 0.056(4) 0.108(4) -0.037(4) 0.017(4) 0.014(4)
C88 0.118(5) 0.062(4) 0.111(4) -0.035(4) 0.016(4) 0.011(4)
C89 0.118(5) 0.060(4) 0.108(5) -0.037(4) 0.024(4) 0.013(4)
C90 0.118(5) 0.062(4) 0.108(5) -0.038(4) 0.022(4) 0.012(4)
O7 0.096(4) 0.093(4) 0.096(4) -0.003(3) 0.022(3) 0.002(3)
O8 0.135(6) 0.134(6) 0.133(6) -0.004(3) 0.022(3) 0.002(3)
O9 0.151(17) 0.039(7) 0.151(16) -0.005(9) -0.083(13) -0.013(9)
O10 0.088(11) 0.070(9) 0.156(13) -0.016(9) 0.009(9) 0.009(8)
O11 0.135(15) 0.144(15) 0.190(18) -0.034(14) 0.114(14) -0.025(12)
O12 0.109(12) 0.092(10) 0.215(18) 0.057(11) 0.069(12) -0.028(9)
C60A 0.115(4) 0.055(4) 0.109(4) -0.021(4) -0.010(4) 0.009(4)
C66A 0.122(5) 0.059(4) 0.112(5) -0.018(4) -0.014(4) 0.011(4)
C68A 0.124(5) 0.063(4) 0.113(5) -0.023(5) -0.014(5) 0.009(4)
C62A 0.121(5) 0.062(4) 0.111(5) -0.020(4) -0.014(4) 0.013(4)
C69A 0.119(6) 0.060(4) 0.111(6) -0.021(5) -0.017(5) 0.010(5)
C63A 0.119(5) 0.055(4) 0.111(5) -0.020(4) -0.015(4) 0.013(4)
C67A 0.124(5) 0.065(4) 0.116(5) -0.020(4) -0.014(5) 0.009(4)
C64A 0.118(5) 0.060(4) 0.112(5) -0.016(4) -0.014(4) 0.013(4)
C61A 0.120(5) 0.058(4) 0.113(5) -0.019(4) -0.008(4) 0.011(4)
C70A 0.122(5) 0.062(4) 0.115(5) -0.017(5) -0.015(5) 0.011(4)
C71A 0.120(5) 0.060(4) 0.113(5) -0.018(4) -0.016(4) 0.013(4)
C65A 0.116(5) 0.055(4) 0.112(4) -0.019(4) -0.012(4) 0.013(4)
O9A 0.140(19) 0.140(19) 0.139(17) -0.005(14) 0.042(16) -0.074(16)
O10A 0.093(17) 0.066(13) 0.19(2) -0.059(14) 0.002(16) 0.005(13)
C72A 0.121(6) 0.060(5) 0.111(6) -0.025(5) -0.014(6) 0.013(5)
C57A 0.116(4) 0.060(4) 0.120(4) -0.020(4) 0.005(4) 0.010(4)
C58A 0.119(4) 0.058(4) 0.118(4) -0.018(4) -0.003(4) 0.007(4)
C59A 0.115(4) 0.057(4) 0.116(4) -0.019(4) -0.004(4) 0.010(4)
C73A 0.118(4) 0.057(3) 0.114(4) -0.025(3) 0.001(4) 0.010(4)
C55A 0.115(4) 0.056(4) 0.112(4) -0.026(3) 0.007(4) 0.010(4)
C56A 0.114(4) 0.055(4) 0.113(4) -0.027(4) 0.006(4) 0.008(4)
C46A 0.111(6) 0.058(5) 0.100(6) -0.044(5) 0.034(5) 0.018(5)
C47A 0.113(6) 0.053(4) 0.106(5) -0.038(4) 0.029(5) 0.013(5)
C48A 0.116(6) 0.059(4) 0.108(5) -0.037(4) 0.027(5) 0.012(5)
C49A 0.112(5) 0.057(4) 0.105(5) -0.039(4) 0.029(4) 0.012(4)
C50A 0.114(5) 0.059(4) 0.107(4) -0.037(4) 0.023(4) 0.015(4)
C88A 0.116(5) 0.061(4) 0.109(4) -0.035(4) 0.019(4) 0.010(4)
C51A 0.115(5) 0.059(4) 0.108(4) -0.034(4) 0.022(4) 0.012(4)
C52A 0.115(5) 0.056(4) 0.107(4) -0.038(4) 0.019(4) 0.013(4)
C53A 0.114(5) 0.058(4) 0.109(4) -0.037(4) 0.014(4) 0.012(4)
C54A 0.116(5) 0.059(4) 0.112(4) -0.029(4) 0.011(4) 0.006(4)
C87A 0.114(5) 0.055(4) 0.109(4) -0.036(4) 0.017(4) 0.014(4)
C89A 0.114(5) 0.056(4) 0.107(5) -0.039(4) 0.025(4) 0.012(4)
C90A 0.115(6) 0.060(4) 0.105(5) -0.042(4) 0.028(5) 0.013(5)
O7A 0.098(6) 0.097(6) 0.098(6) 0.002(3) 0.025(3) -0.001(3)
O8A 0.081(5) 0.083(5) 0.083(5) -0.003(3) 0.021(3) 0.001(3)
O4A 0.140(17) 0.090(12) 0.159(18) -0.031(12) 0.023(14) 0.067(13)
C39A 0.091(6) 0.065(5) 0.112(6) -0.017(5) 0.055(5) -0.003(5)
O3A 0.173(17) 0.042(7) 0.159(16) -0.030(9) 0.123(14) -0.023(9)
C30A 0.095(4) 0.063(4) 0.109(5) -0.011(4) 0.039(4) -0.005(4)
C29A 0.096(5) 0.061(4) 0.112(5) -0.008(4) 0.036(4) -0.005(4)
C41A 0.096(5) 0.065(4) 0.112(5) -0.012(4) 0.034(4) -0.007(4)
C40A 0.097(5) 0.067(4) 0.113(5) -0.012(4) 0.037(4) -0.003(4)
C32A 0.094(5) 0.066(4) 0.113(5) -0.014(4) 0.041(4) -0.003(4)
C31A 0.093(5) 0.068(4) 0.114(5) -0.013(4) 0.038(4) -0.004(4)
C33A 0.094(5) 0.068(4) 0.111(5) -0.016(4) 0.043(4) -0.004(4)
C34A 0.093(5) 0.071(4) 0.113(5) -0.015(4) 0.048(4) -0.005(4)
C35A 0.094(5) 0.067(4) 0.115(6) -0.015(5) 0.047(4) -0.004(4)
C36A 0.092(5) 0.068(4) 0.110(6) -0.015(5) 0.050(5) -0.004(5)
C37A 0.093(5) 0.070(4) 0.114(6) -0.016(5) 0.046(4) -0.003(5)
C38A 0.095(5) 0.068(4) 0.115(5) -0.016(4) 0.042(4) -0.001(4)
O12A 0.077(11) 0.045(8) 0.124(14) -0.004(8) 0.053(10) 0.000(8)
C86A 0.126(7) 0.082(6) 0.156(7) 0.014(6) 0.073(6) -0.008(6)
O11A 0.101(15) 0.108(16) 0.136(18) 0.067(15) 0.004(13) -0.019(11)
O1A 0.121(16) 0.124(15) 0.165(18) 0.052(14) 0.062(13) -0.014(13)
C1A 0.128(7) 0.068(5) 0.123(7) -0.009(6) 0.078(6) -0.034(6)
O2A 0.133(16) 0.133(18) 0.178(19) -0.023(15) 0.036(14) 0.008(14)
C5A 0.128(5) 0.068(4) 0.125(5) -0.009(5) 0.070(5) -0.038(4)
C44A 0.130(5) 0.067(4) 0.126(6) -0.006(5) 0.071(5) -0.038(4)
C45A 0.128(5) 0.068(4) 0.124(6) -0.008(5) 0.076(5) -0.037(4)
C4A 0.130(5) 0.068(4) 0.125(6) -0.006(5) 0.073(5) -0.037(4)
C3A 0.130(5) 0.065(4) 0.124(6) -0.005(5) 0.073(5) -0.040(5)
C2A 0.126(6) 0.064(4) 0.122(6) -0.007(5) 0.081(5) -0.037(5)

loop_
_atom_type_symbol
_atom_type_description
_atom_type_scat_dispersion_real
_atom_type_scat_dispersion_imag
_atom_type_scat_source
C C 0.0181 0.0091 'International Tables Vol C Tables 4.2.6.8 and 6.1.1.4'
H H 0.0000 0.0000 'International Tables Vol C Tables 4.2.6.8 and 6.1.1.4'
O O 0.0492 0.0322 'International Tables Vol C Tables 4.2.6.8 and 6.1.1.4'

loop_
_geom_angle_atom_site_label_1
_geom_angle_atom_site_label_2
_geom_angle_atom_site_label_3
_geom_angle
_geom_angle_site_symmetry_1
_geom_angle_site_symmetry_3
_geom_angle_publ_flag
O1 C1 C2 116(2) . . ?
O2 C1 C2 122.5(17) . . ?
O2 C1 O1 120(2) . . ?
C1 C2 C45 117.7(19) . . ?
C3 C2 C1 117(2) . . ?
C3 C2 C45 122(2) . . ?
C2 C3 H3 118.9 . . ?
C4 C3 C2 122(2) . . ?
C4 C3 H3 118.9 . . ?
C3 C4 H4 121.6 . . ?
C3 C4 C5 117(2) . . ?
C5 C4 H4 121.6 . . ?
C4 C5 C6 120(2) . . ?
C44 C5 C4 119(2) . . ?
C44 C5 C6 121(2) . . ?
C7 C6 C5 128.9(13) . . ?
C7 C6 C5A 115.4(15) . . ?
C43 C6 C5 116.0(13) . . ?
C43 C6 C7 114.0(10) . . ?
C43 C6 C5A 130.3(14) . . ?
C6 C7 H7B 119.0 . . ?
C8 C7 C6 121.9(11) . . ?
C8 C7 H7B 119.0 . . ?
C7 C8 H8 119.6 . . ?
C7 C8 C9 120.8(10) . . ?
C9 C8 H8 119.6 . . ?
C8 C9 C10 116.8(10) . . ?
C42 C9 C8 120.2(10) . . ?
C42 C9 C10 121.9(9) . . ?
C9 C10 C28 115.6(8) . . ?
C11 C10 C9 126.7(9) . . ?
C11 C10 C28 117.4(9) . . ?
C10 C11 H11 117.7 . . ?
C10 C11 C12 124.6(10) . . ?
C12 C11 H11 117.7 . . ?
C11 C12 C13 120.0(9) . . ?
C11 C12 C26 116.2(9) . . ?
C26 C12 C13 123.7(10) . . ?
C14 C13 C12 120.2(11) . . ?
C25 C13 C12 120.8(10) . . ?
C25 C13 C14 118.0(10) . . ?
C13 C14 H14 118.9 . . ?
C13 C14 C15 122.3(12) . . ?
C15 C14 H14 118.9 . . ?
C14 C15 H15 121.1 . . ?
C16 C15 C14 117.8(11) . . ?
C16 C15 H15 121.1 . . ?
C15 C16 C17 118.4(11) . . ?
C15 C16 C24 115.7(10) . . ?
C24 C16 C17 125.6(12) . . ?
C18 C17 C16 119.2(12) . . ?
C22 C17 C16 127.0(13) . . ?
C22 C17 C18 113.8(11) . . ?
C17 C18 H18 121.5 . . ?
C17 C18 C19 117.0(13) . . ?
C19 C18 H18 121.5 . . ?
C18 C19 H19 118.9 . . ?
C20 C19 C18 122.2(14) . . ?
C20 C19 H19 118.9 . . ?
C19 C20 C21 124.0(11) . . ?
C19 C20 C23 119.0(15) . . ?
C21 C20 C23 117.0(13) . . ?
C20 C21 H21 126.3 . . ?
C20 C21 C22 107.3(12) . . ?
C22 C21 H21 126.3 . . ?
C17 C22 C21 135.6(14) . . ?
C17 C22 H22 112.2 . . ?
C21 C22 H22 112.2 . . ?
O5 C23 C20 117.8(16) . . ?
O5 C23 O6 125.3(13) . . ?
O6 C23 C20 116.9(16) . . ?
C16 C24 H24 117.5 . . ?
C25 C24 C16 124.9(13) . . ?
C25 C24 H24 117.5 . . ?
C13 C25 C24 120.2(12) . . ?
C13 C25 H25 119.9 . . ?
C24 C25 H25 119.9 . . ?
C12 C26 H26 118.7 . . ?
C12 C26 C27 122.5(10) . . ?
C27 C26 H26 118.7 . . ?
C26 C27 C29 125.9(12) . . ?
C26 C27 C29A 120.1(12) . . ?
C28 C27 C26 120.7(9) . . ?
C28 C27 C29 112.5(11) . . ?
C28 C27 C29A 119.1(11) . . ?
C10 C28 H28 121.1 . . ?
C27 C28 C10 117.8(8) . . ?
C27 C28 H28 121.1 . . ?
C30 C29 C27 127.1(15) . . ?
C30 C29 C41 113.3(15) . . ?
C41 C29 C27 116.5(14) . . ?
C29 C30 H30 120.5 . . ?
C31 C30 C29 119.1(16) . . ?
C31 C30 H30 120.5 . . ?
C30 C31 H31 117.6 . . ?
C30 C31 C32 124.7(18) . . ?
C32 C31 H31 117.6 . . ?
C31 C32 C33 124.5(15) . . ?
C40 C32 C31 115.2(16) . . ?
C40 C32 C33 119.8(14) . . ?
C34 C33 C32 121.6(13) . . ?
C38 C33 C32 122.9(14) . . ?
C38 C33 C34 113.6(15) . . ?
C33 C34 H34 119.5 . . ?
C33 C34 C35 121.0(16) . . ?
C35 C34 H34 119.5 . . ?
C34 C35 H35 122.0 . . ?
C34 C35 C36 115.9(16) . . ?
C36 C35 H35 122.0 . . ?
C35 C36 C37 124.9(15) . . ?
C35 C36 C39 115.1(14) . . ?
C37 C36 C39 119.5(13) . . ?
C36 C37 H37 124.1 . . ?
C38 C37 C36 111.8(16) . . ?
C38 C37 H37 124.1 . . ?
C33 C38 H38 117.2 . . ?
C37 C38 C33 125.6(17) . . ?
C37 C38 H38 117.2 . . ?
O3 C39 C36 120.0(17) . . ?
O3 C39 O4 126.4(19) . . ?
O4 C39 C36 113.2(16) . . ?
C32 C40 H40 121.4 . . ?
C32 C40 C41 117.2(17) . . ?
C41 C40 H40 121.4 . . ?
C29 C41 C40 126.8(17) . . ?
C29 C41 H41 116.6 . . ?
C40 C41 H41 116.6 . . ?
C9 C42 H42 120.4 . . ?
C9 C42 C43 119.1(10) . . ?
C43 C42 H42 120.4 . . ?
C6 C43 H43 118.6 . . ?
C42 C43 C6 122.9(11) . . ?
C42 C43 H43 118.6 . . ?
C5 C44 H44 118.5 . . ?
C45 C44 C5 123(2) . . ?
C45 C44 H44 118.5 . . ?
C2 C45 H45 121.8 . . ?
C44 C45 C2 116.3(18) . . ?
C44 C45 H45 121.9 . . ?
C1 O1 H1 108.2 . . ?
C39 O4 H4A 109.5 . . ?
O7 C46 C47 121.3(14) . . ?
O7 C46 O8 113.6(17) . . ?
O8 C46 C47 122.5(15) . . ?
C48 C47 C46 121.7(14) . . ?
C90 C47 C46 112.6(13) . . ?
C90 C47 C48 123.2(15) . . ?
C47 C48 H48 117.1 . . ?
C49 C48 C47 125.7(16) . . ?
C49 C48 H48 117.1 . . ?
C48 C49 H49 124.3 . . ?
C48 C49 C50 111.4(15) . . ?
C50 C49 H49 124.3 . . ?
C49 C50 C51 113.0(13) . . ?
C49 C50 C89 121.6(15) . . ?
C89 C50 C51 121.7(14) . . ?
C52 C51 C50 125.6(14) . . ?
C88 C51 C50 121.8(14) . . ?
C88 C51 C52 112.5(15) . . ?
C51 C52 H52 120.8 . . ?
C53 C52 C51 118.4(15) . . ?
C53 C52 H52 120.8 . . ?
C52 C53 H53 113.6 . . ?
C52 C53 C54 132.8(17) . . ?
C54 C53 H53 113.6 . . ?
C53 C54 C55 131.1(14) . . ?
C53 C54 C87 105.2(14) . . ?
C87 C54 C55 123.8(13) . . ?
C58 C57 C56 120.0 . . ?
C74 C57 C58 127.6(12) . . ?
C74 C57 C56 109.8(11) . . ?
C57 C58 H58 120.0 . . ?
C57 C58 C59 120.0 . . ?
C59 C58 H58 120.0 . . ?
C58 C59 C60 97.8(11) . . ?
C73 C59 C58 120.0 . . ?
C73 C59 C60 141.3(11) . . ?
C59 C73 H73 120.0 . . ?
C59 C73 C55 120.0 . . ?
C55 C73 H73 120.0 . . ?
C73 C55 C54 123.6(10) . . ?
C73 C55 C56 120.0 . . ?
C56 C55 C54 116.0(10) . . ?
C57 C56 H56 120.0 . . ?
C55 C56 C57 120.0 . . ?
C55 C56 H56 120.0 . . ?
C61 C60 C59 103.7(13) . . ?
C61 C60 C65 107.4(16) . . ?
C65 C60 C59 146.2(15) . . ?
C60 C61 H61 120.4 . . ?
C60 C61 C62 119.1(18) . . ?
C62 C61 H61 120.4 . . ?
C61 C62 H62 117.6 . . ?
C63 C62 C61 124.8(19) . . ?
C63 C62 H62 117.6 . . ?
C62 C63 C64 111.0(16) . . ?
C62 C63 C66 116.3(15) . . ?
C64 C63 C66 132.2(16) . . ?
C63 C64 H64 120.6 . . ?
C63 C64 C65 118.7(18) . . ?
C65 C64 H64 120.6 . . ?
C60 C65 C64 128.4(18) . . ?
C60 C65 H65 115.8 . . ?
C64 C65 H65 115.8 . . ?
C67 C66 C63 129.3(16) . . ?
C71 C66 C63 118.9(15) . . ?
C71 C66 C67 111.0(16) . . ?
C66 C67 H67 123.0 . . ?
C66 C67 C68 114.0(18) . . ?
C68 C67 H67 123.0 . . ?
C67 C68 H68 114.8 . . ?
C69 C68 C67 130.5(18) . . ?
C69 C68 H68 114.8 . . ?
C68 C69 C70 113.0(17) . . ?
C68 C69 C72 121.0(19) . . ?
C70 C69 C72 124.7(19) . . ?
C69 C70 H70 124.2 . . ?
C71 C70 C69 111.7(18) . . ?
C71 C70 H70 124.2 . . ?
C66 C71 C70 134.9(19) . . ?
C66 C71 H71 112.6 . . ?
C70 C71 H71 112.6 . . ?
O9 C72 C69 124(3) . . ?
O9 C72 O10 117.5(16) . . ?
O10 C72 C69 119(2) . . ?
C57 C74 C75 133.2(14) . . ?
C75 C74 C57A 122.4(15) . . ?
C79 C74 C57 118.6(13) . . ?
C79 C74 C75 107.5(12) . . ?
C79 C74 C57A 130.0(15) . . ?
C74 C75 H75 114.3 . . ?
C76 C75 C74 131.4(13) . . ?
C76 C75 H75 114.3 . . ?
C75 C76 H76 120.1 . . ?
C75 C76 C77 119.9(12) . . ?
C77 C76 H76 120.1 . . ?
C78 C77 C76 108.3(12) . . ?
C80 C77 C76 126.0(13) . . ?
C80 C77 C78 125.6(13) . . ?
C77 C78 H78 118.6 . . ?
C77 C78 C79 122.9(13) . . ?
C79 C78 H78 118.6 . . ?
C74 C79 C78 128.9(12) . . ?
C74 C79 H79 115.5 . . ?
C78 C79 H79 115.5 . . ?
C77 C80 C81 125.9(13) . . ?
C77 C80 C85 117.8(12) . . ?
C81 C80 C85 114.9(13) . . ?
C80 C81 H81 115.0 . . ?
C82 C81 C80 129.9(14) . . ?
C82 C81 H81 115.0 . . ?
C81 C82 H82 121.5 . . ?
C81 C82 C83 117.0(12) . . ?
C83 C82 H82 121.5 . . ?
C84 C83 C82 112.8(13) . . ?
C84 C83 C86A 122.7(16) . . ?
C86 C83 C82 121.4(13) . . ?
C86 C83 C84 124.6(14) . . ?
C86A C83 C82 123.4(14) . . ?
C83 C84 H84 119.5 . . ?
C83 C84 C85 121.0(12) . . ?
C85 C84 H84 119.5 . . ?
C80 C85 C84 121.4(11) . . ?
C80 C85 H85 119.3 . . ?
C84 C85 H85 119.3 . . ?
C83 C86 O12 116.8(19) . . ?
O11 C86 C83 120(2) . . ?
O11 C86 O12 114(2) . . ?
C54 C87 H87 116.8 . . ?
C88 C87 C54 126.4(16) . . ?
C88 C87 H87 116.8 . . ?
C51 C88 H88 117.8 . . ?
C87 C88 C51 124.4(16) . . ?
C87 C88 H88 117.8 . . ?
C50 C89 H89 116.5 . . ?
C90 C89 C50 127.0(16) . . ?
C90 C89 H89 116.5 . . ?
C47 C90 H90 124.9 . . ?
C89 C90 C47 110.2(16) . . ?
C89 C90 H90 124.9 . . ?
C46 O7 H7 109.8 . . ?
C86 O12 H12 110.1 . . ?
C61A C60A C59A 136(2) . . ?
C65A C60A C61A 101(2) . . ?
C65A C60A C59A 122.7(17) . . ?
C67A C66A C63A 142(2) . . ?
C71A C66A C63A 106(2) . . ?
C71A C66A C67A 108(2) . . ?
C69A C68A H68A 109.7 . . ?
C67A C68A H68A 109.7 . . ?
C67A C68A C69A 141(3) . . ?
C63A C62A H62A 119.0 . . ?
C63A C62A C61A 122(3) . . ?
C61A C62A H62A 119.0 . . ?
C68A C69A C72A 125(2) . . ?
C70A C69A C68A 109(2) . . ?
C70A C69A C72A 126(2) . . ?
C62A C63A C66A 102.9(19) . . ?
C64A C63A C66A 152(3) . . ?
C64A C63A C62A 105(2) . . ?
C66A C67A C68A 107(2) . . ?
C66A C67A H67A 126.3 . . ?
C68A C67A H67A 126.3 . . ?
C63A C64A H64A 114.4 . . ?
C63A C64A C65A 131(3) . . ?
C65A C64A H64A 114.4 . . ?
C60A C61A C62A 135(3) . . ?
C60A C61A H61A 112.7 . . ?
C62A C61A H61A 112.7 . . ?
C69A C70A H70A 125.3 . . ?
C69A C70A C71A 109(2) . . ?
C71A C70A H70A 125.3 . . ?
C66A C71A C70A 139(3) . . ?
C66A C71A H71A 110.4 . . ?
C70A C71A H71A 110.4 . . ?
C60A C65A C64A 126(2) . . ?
C60A C65A H65A 117.0 . . ?
C64A C65A H65A 117.0 . . ?
O9A C72A C69A 116(3) . . ?
O9A C72A O10A 120.3(19) . . ?
O10A C72A C69A 123(3) . . ?
C58A C57A C74 116.0(14) . . ?
C58A C57A C56A 120.0 . . ?
C56A C57A C74 123.7(14) . . ?
C57A C58A H58A 120.0 . . ?
C57A C58A C59A 120.0 . . ?
C59A C58A H58A 120.0 . . ?
C58A C59A C60A 118.6(15) . . ?
C58A C59A C73A 120.0 . . ?
C73A C59A C60A 120.3(15) . . ?
C59A C73A H73A 120.0 . . ?
C59A C73A C55A 120.0 . . ?
C55A C73A H73A 120.0 . . ?
C73A C55A C54A 115.9(14) . . ?
C56A C55A C73A 120.0 . . ?
C56A C55A C54A 123.8(14) . . ?
C57A C56A H56A 120.0 . . ?
C55A C56A C57A 120.0 . . ?
C55A C56A H56A 120.0 . . ?
O7A C46A C47A 116.7(17) . . ?
O8A C46A C47A 119.8(16) . . ?
O8A C46A O7A 118(2) . . ?
C48A C47A C46A 122.8(17) . . ?
C90A C47A C46A 115.3(17) . . ?
C90A C47A C48A 120.5(19) . . ?
C47A C48A H48A 120.2 . . ?
C49A C48A C47A 120(2) . . ?
C49A C48A H48A 120.2 . . ?
C48A C49A H49A 118.0 . . ?
C48A C49A C50A 124(2) . . ?
C50A C49A H49A 118.0 . . ?
C49A C50A C51A 120.3(17) . . ?
C49A C50A C89A 111.7(18) . . ?
C89A C50A C51A 127.3(18) . . ?
C51A C88A H88A 120.0 . . ?
C51A C88A C87A 120.0 . . ?
C87A C88A H88A 120.0 . . ?
C88A C51A C50A 118.8(14) . . ?
C52A C51A C50A 121.2(15) . . ?
C52A C51A C88A 120.0 . . ?
C51A C52A H52A 120.0 . . ?
C51A C52A C53A 120.0 . . ?
C53A C52A H52A 120.0 . . ?
C52A C53A H53A 120.0 . . ?
C54A C53A C52A 120.0 . . ?
C54A C53A H53A 120.0 . . ?
C53A C54A C55A 115.6(14) . . ?
C53A C54A C87A 120.0 . . ?
C87A C54A C55A 121.8(15) . . ?
C88A C87A H87A 120.0 . . ?
C54A C87A C88A 120.0 . . ?
C54A C87A H87A 120.0 . . ?
C50A C89A H89A 116.2 . . ?
C50A C89A C90A 128(2) . . ?
C90A C89A H89A 116.2 . . ?
C47A C90A C89A 116(2) . . ?
C47A C90A H90A 122.2 . . ?
C89A C90A H90A 122.2 . . ?
C46A O7A H7A 109.5 . . ?
C39A O4A H4AA 109.5 . . ?
O4A C39A O3A 118.9(18) . . ?
O4A C39A C36A 115.4(18) . . ?
O3A C39A C36A 125.7(16) . . ?
C29A C30A H30A 120.0 . . ?
C29A C30A C31A 120.0 . . ?
C31A C30A H30A 120.0 . . ?
C30A C29A C27 119.6(13) . . ?
C30A C29A C41A 120.0 . . ?
C41A C29A C27 119.8(13) . . ?
C29A C41A H41A 120.0 . . ?
C40A C41A C29A 120.0 . . ?
C40A C41A H41A 120.0 . . ?
C41A C40A H40A 120.0 . . ?
C32A C40A C41A 120.0 . . ?
C32A C40A H40A 120.0 . . ?
C40A C32A C33A 122.6(12) . . ?
C31A C32A C40A 120.0 . . ?
C31A C32A C33A 117.3(13) . . ?
C30A C31A H31A 120.0 . . ?
C32A C31A C30A 120.0 . . ?
C32A C31A H31A 120.0 . . ?
C34A C33A C32A 120.7(15) . . ?
C34A C33A C38A 116.8(17) . . ?
C38A C33A C32A 122.5(15) . . ?
C33A C34A H34A 118.8 . . ?
C33A C34A C35A 122.3(19) . . ?
C35A C34A H34A 118.8 . . ?
C34A C35A H35A 120.1 . . ?
C34A C35A C36A 119.8(19) . . ?
C36A C35A H35A 120.1 . . ?
C35A C36A C39A 118.3(15) . . ?
C37A C36A C39A 121.5(15) . . ?
C37A C36A C35A 117.6(17) . . ?
C36A C37A H37A 119.3 . . ?
C38A C37A C36A 121.3(19) . . ?
C38A C37A H37A 119.3 . . ?
C33A C38A H38A 120.0 . . ?
C37A C38A C33A 119.9(18) . . ?
C37A C38A H38A 120.0 . . ?
C86A O12A H12A 106.2 . . ?
O12A C86A C83 116(2) . . ?
O11A C86A C83 124(3) . . ?
O11A C86A O12A 115(3) . . ?
C1A O1A H1A 109.6 . . ?
O1A C1A C2A 114(2) . . ?
O2A C1A O1A 112(3) . . ?
O2A C1A C2A 133(2) . . ?
C44A C5A C6 123(3) . . ?
C44A C5A C4A 123(3) . . ?
C4A C5A C6 114(2) . . ?
C5A C44A H44A 121.9 . . ?
C5A C44A C45A 116(3) . . ?
C45A C44A H44A 121.9 . . ?
C44A C45A H45A 115.2 . . ?
C2A C45A C44A 130(2) . . ?
C2A C45A H45A 115.2 . . ?
C5A C4A H4AB 121.2 . . ?
C3A C4A C5A 118(2) . . ?
C3A C4A H4AB 121.3 . . ?
C4A C3A H3A 119.5 . . ?
C4A C3A C2A 121(2) . . ?
C2A C3A H3A 119.5 . . ?
C45A C2A C1A 132(2) . . ?
C45A C2A C3A 109(2) . . ?
C3A C2A C1A 114(2) . . ?

loop_
_geom_bond_atom_site_label_1
_geom_bond_atom_site_label_2
_geom_bond_distance
_geom_bond_site_symmetry_2
_geom_bond_publ_flag
C1 C2 1.42(3) . ?
C1 O1 1.368(17) . ?
C1 O2 1.21(3) . ?
C2 C3 1.36(3) . ?
C2 C45 1.45(3) . ?
C3 H3 0.9400 . ?
C3 C4 1.35(3) . ?
C4 H4 0.9400 . ?
C4 C5 1.47(4) . ?
C5 C6 1.53(3) . ?
C5 C44 1.42(3) . ?
C6 C7 1.460(15) . ?
C6 C43 1.433(16) . ?
C6 C5A 1.50(4) . ?
C7 H7B 0.9400 . ?
C7 C8 1.343(15) . ?
C8 H8 0.9400 . ?
C8 C9 1.424(15) . ?
C9 C10 1.460(14) . ?
C9 C42 1.364(14) . ?
C10 C11 1.393(13) . ?
C10 C28 1.496(13) . ?
C11 H11 0.9400 . ?
C11 C12 1.400(14) . ?
C12 C13 1.490(14) . ?
C12 C26 1.404(13) . ?
C13 C14 1.315(15) . ?
C13 C25 1.309(16) . ?
C14 H14 0.9400 . ?
C14 C15 1.498(13) . ?
C15 H15 0.9400 . ?
C15 C16 1.309(16) . ?
C16 C17 1.498(14) . ?
C16 C24 1.394(16) . ?
C17 C18 1.361(18) . ?
C17 C22 1.210(16) . ?
C18 H18 0.9400 . ?
C18 C19 1.471(15) . ?
C19 H19 0.9400 . ?
C19 C20 1.235(18) . ?
C20 C21 1.383(19) . ?
C20 C23 1.546(15) . ?
C21 H21 0.9400 . ?
C21 C22 1.432(14) . ?
C22 H22 0.9400 . ?
C23 O5 1.164(18) . ?
C23 O6 1.25(2) . ?
C24 H24 0.9400 . ?
C24 C25 1.355(14) . ?
C25 H25 0.9400 . ?
C26 H26 0.9400 . ?
C26 C27 1.410(13) . ?
C27 C28 1.398(13) . ?
C27 C29 1.515(15) . ?
C27 C29A 1.515(13) . ?
C28 H28 0.9400 . ?
C29 C30 1.390(10) . ?
C29 C41 1.398(10) . ?
C30 H30 0.9400 . ?
C30 C31 1.381(10) . ?
C31 H31 0.9400 . ?
C31 C32 1.389(10) . ?
C32 C33 1.451(15) . ?
C32 C40 1.389(10) . ?
C33 C34 1.390(10) . ?
C33 C38 1.387(10) . ?
C34 H34 0.9400 . ?
C34 C35 1.391(10) . ?
C35 H35 0.9400 . ?
C35 C36 1.401(10) . ?
C36 C37 1.406(10) . ?
C36 C39 1.444(18) . ?
C37 H37 0.9400 . ?
C37 C38 1.381(10) . ?
C38 H38 0.9400 . ?
C39 O3 1.29(2) . ?
C39 O4 1.293(19) . ?
C40 H40 0.9400 . ?
C40 C41 1.401(10) . ?
C41 H41 0.9400 . ?
C42 H42 0.9400 . ?
C42 C43 1.391(15) . ?
C43 H43 0.9400 . ?
C44 H44 0.9400 . ?
C44 C45 1.33(3) . ?
C45 H45 0.9400 . ?
O1 H1 0.7972 . ?
O4 H4A 0.8211 . ?
C46 C47 1.417(16) . ?
C46 O7 1.35(2) . ?
C46 O8 1.351(18) . ?
C47 C48 1.374(10) . ?
C47 C90 1.372(10) . ?
C48 H48 0.9400 . ?
C48 C49 1.368(10) . ?
C49 H49 0.9400 . ?
C49 C50 1.373(10) . ?
C50 C51 1.447(14) . ?
C50 C89 1.375(10) . ?
C51 C52 1.399(10) . ?
C51 C88 1.388(10) . ?
C52 H52 0.9400 . ?
C52 C53 1.375(10) . ?
C53 H53 0.9400 . ?
C53 C54 1.389(10) . ?
C54 C55 1.607(12) . ?
C54 C87 1.397(10) . ?
C57 C58 1.3900 . ?
C57 C56 1.3900 . ?
C57 C74 1.349(14) . ?
C58 H58 0.9400 . ?
C58 C59 1.3900 . ?
C59 C73 1.3900 . ?
C59 C60 1.599(13) . ?
C73 H73 0.9400 . ?
C73 C55 1.3900 . ?
C55 C56 1.3900 . ?
C56 H56 0.9400 . ?
C60 C61 1.350(11) . ?
C60 C65 1.359(11) . ?
C61 H61 0.9400 . ?
C61 C62 1.374(11) . ?
C62 H62 0.9400 . ?
C62 C63 1.350(11) . ?
C63 C64 1.361(11) . ?
C63 C66 1.446(15) . ?
C64 H64 0.9400 . ?
C64 C65 1.368(11) . ?
C65 H65 0.9400 . ?
C66 C67 1.390(12) . ?
C66 C71 1.385(12) . ?
C67 H67 0.9400 . ?
C67 C68 1.394(12) . ?
C68 H68 0.9400 . ?
C68 C69 1.384(12) . ?
C69 C70 1.395(12) . ?
C69 C72 1.431(16) . ?
C70 H70 0.9400 . ?
C70 C71 1.385(12) . ?
C71 H71 0.9400 . ?
C72 O9 1.22(3) . ?
C72 O10 1.29(3) . ?
C74 C75 1.362(16) . ?
C74 C79 1.308(16) . ?
C74 C57A 1.404(16) . ?
C75 H75 0.9400 . ?
C75 C76 1.334(16) . ?
C76 H76 0.9400 . ?
C76 C77 1.511(18) . ?
C77 C78 1.382(18) . ?
C77 C80 1.342(18) . ?
C78 H78 0.9400 . ?
C78 C79 1.424(17) . ?
C79 H79 0.9400 . ?
C80 C81 1.343(17) . ?
C80 C85 1.369(17) . ?
C81 H81 0.9400 . ?
C81 C82 1.242(17) . ?
C82 H82 0.9400 . ?
C82 C83 1.56(2) . ?
C83 C84 1.398(16) . ?
C83 C86 1.38(3) . ?
C83 C86A 1.47(4) . ?
C84 H84 0.9400 . ?
C84 C85 1.404(17) . ?
C85 H85 0.9400 . ?
C86 O11 1.29(2) . ?
C86 O12 1.39(2) . ?
C87 H87 0.9400 . ?
C87 C88 1.378(10) . ?
C88 H88 0.9400 . ?
C89 H89 0.9400 . ?
C89 C90 1.367(10) . ?
C90 H90 0.9400 . ?
O7 H7 0.8301 . ?
O12 H12 0.8134 . ?
C60A C61A 1.373(12) . ?
C60A C65A 1.365(12) . ?
C60A C59A 1.607(13) . ?
C66A C63A 1.454(16) . ?
C66A C67A 1.385(13) . ?
C66A C71A 1.383(12) . ?
C68A H68A 0.9400 . ?
C68A C69A 1.397(13) . ?
C68A C67A 1.393(13) . ?
C62A H62A 0.9400 . ?
C62A C63A 1.371(12) . ?
C62A C61A 1.377(12) . ?
C69A C70A 1.379(12) . ?
C69A C72A 1.438(17) . ?
C63A C64A 1.359(12) . ?
C67A H67A 0.9400 . ?
C64A H64A 0.9400 . ?
C64A C65A 1.377(12) . ?
C61A H61A 0.9400 . ?
C70A H70A 0.9400 . ?
C70A C71A 1.390(12) . ?
C71A H71A 0.9400 . ?
C65A H65A 0.9400 . ?
O9A C72A 1.23(3) . ?
O10A C72A 1.30(3) . ?
C57A C58A 1.3900 . ?
C57A C56A 1.3900 . ?
C58A H58A 0.9400 . ?
C58A C59A 1.3900 . ?
C59A C73A 1.3900 . ?
C73A H73A 0.9400 . ?
C73A C55A 1.3900 . ?
C55A C56A 1.3900 . ?
C55A C54A 1.593(12) . ?
C56A H56A 0.9400 . ?
C46A C47A 1.421(17) . ?
C46A O7A 1.36(2) . ?
C46A O8A 1.355(19) . ?
C47A C48A 1.369(11) . ?
C47A C90A 1.363(11) . ?
C48A H48A 0.9400 . ?
C48A C49A 1.366(11) . ?
C49A H49A 0.9400 . ?
C49A C50A 1.372(11) . ?
C50A C51A 1.444(15) . ?
C50A C89A 1.377(11) . ?
C88A H88A 0.9400 . ?
C88A C51A 1.3900 . ?
C88A C87A 1.3900 . ?
C51A C52A 1.3900 . ?
C52A H52A 0.9400 . ?
C52A C53A 1.3900 . ?
C53A H53A 0.9400 . ?
C53A C54A 1.3900 . ?
C54A C87A 1.3900 . ?
C87A H87A 0.9400 . ?
C89A H89A 0.9400 . ?
C89A C90A 1.378(11) . ?
C90A H90A 0.9400 . ?
O7A H7A 0.8300 . ?
O4A H4AA 0.8300 . ?
O4A C39A 1.30(2) . ?
C39A O3A 1.33(2) . ?
C39A C36A 1.463(18) . ?
C30A H30A 0.9400 . ?
C30A C29A 1.3900 . ?
C30A C31A 1.3900 . ?
C29A C41A 1.3900 . ?
C41A H41A 0.9400 . ?
C41A C40A 1.3900 . ?
C40A H40A 0.9400 . ?
C40A C32A 1.3900 . ?
C32A C31A 1.3900 . ?
C32A C33A 1.446(15) . ?
C31A H31A 0.9400 . ?
C33A C34A 1.388(10) . ?
C33A C38A 1.393(10) . ?
C34A H34A 0.9400 . ?
C34A C35A 1.390(10) . ?
C35A H35A 0.9400 . ?
C35A C36A 1.398(10) . ?
C36A C37A 1.394(10) . ?
C37A H37A 0.9400 . ?
C37A C38A 1.393(10) . ?
C38A H38A 0.9400 . ?
O12A H12A 0.8570 . ?
O12A C86A 1.39(2) . ?
C86A O11A 1.29(2) . ?
O1A H1A 0.8277 . ?
O1A C1A 1.37(2) . ?
C1A O2A 1.32(4) . ?
C1A C2A 1.57(4) . ?
C5A C44A 1.22(4) . ?
C5A C4A 1.43(4) . ?
C44A H44A 0.9400 . ?
C44A C45A 1.40(4) . ?
C45A H45A 0.9400 . ?
C45A C2A 1.33(3) . ?
C4A H4AB 0.9400 . ?
C4A C3A 1.37(4) . ?
C3A H3A 0.9400 . ?
C3A C2A 1.48(3) . ?

loop_
_geom_torsion_atom_site_label_1
_geom_torsion_atom_site_label_2
_geom_torsion_atom_site_label_3
_geom_torsion_atom_site_label_4
_geom_torsion
_geom_torsion_site_symmetry_1
_geom_torsion_site_symmetry_2
_geom_torsion_site_symmetry_3
_geom_torsion_site_symmetry_4
_geom_torsion_publ_flag
C1 C2 C3 C4 -171(3) . . . . ?
C1 C2 C45 C44 167(3) . . . . ?
C2 C3 C4 C5 5(4) . . . . ?
C3 C2 C45 C44 6(4) . . . . ?
C3 C4 C5 C6 174(2) . . . . ?
C3 C4 C5 C44 3(4) . . . . ?
C4 C5 C6 C7 -155(2) . . . . ?
C4 C5 C6 C43 37(3) . . . . ?
C4 C5 C44 C45 -7(4) . . . . ?
C5 C6 C7 C8 -173.0(19) . . . . ?
C5 C6 C43 C42 -179.4(16) . . . . ?
C5 C44 C45 C2 3(4) . . . . ?
C6 C5 C44 C45 -178(3) . . . . ?
C6 C7 C8 C9 0(2) . . . . ?
C6 C5A C44A C45A 164(3) . . . . ?
C6 C5A C4A C3A -166(3) . . . . ?
C7 C6 C43 C42 11.2(18) . . . . ?
C7 C6 C5A C44A 28(4) . . . . ?
C7 C6 C5A C4A -151(2) . . . . ?
C7 C8 C9 C10 -168.8(12) . . . . ?
C7 C8 C9 C42 -0.8(19) . . . . ?
C8 C9 C10 C11 -25.0(18) . . . . ?
C8 C9 C10 C28 148.0(10) . . . . ?
C8 C9 C42 C43 6.5(18) . . . . ?
C9 C10 C11 C12 169.8(12) . . . . ?
C9 C10 C28 C27 -173.5(11) . . . . ?
C9 C42 C43 C6 -12.2(19) . . . . ?
C10 C9 C42 C43 173.8(12) . . . . ?
C10 C11 C12 C13 -174.8(10) . . . . ?
C10 C11 C12 C26 7.8(16) . . . . ?
C11 C10 C28 C27 0.3(14) . . . . ?
C11 C12 C13 C14 10.1(16) . . . . ?
C11 C12 C13 C25 178.6(11) . . . . ?
C11 C12 C26 C27 -9.9(15) . . . . ?
C12 C13 C14 C15 179.5(10) . . . . ?
C12 C13 C25 C24 -178.8(10) . . . . ?
C12 C26 C27 C28 7.6(16) . . . . ?
C12 C26 C27 C29 176.0(15) . . . . ?
C12 C26 C27 C29A -169.6(14) . . . . ?
C13 C12 C26 C27 172.8(10) . . . . ?
C13 C14 C15 C16 -9.0(17) . . . . ?
C14 C13 C25 C24 -10.1(17) . . . . ?
C14 C15 C16 C17 -178.7(10) . . . . ?
C14 C15 C16 C24 6.1(16) . . . . ?
C15 C16 C17 C18 -174.0(12) . . . . ?
C15 C16 C17 C22 4.4(19) . . . . ?
C15 C16 C24 C25 -6.2(17) . . . . ?
C16 C17 C18 C19 179.3(10) . . . . ?
C16 C17 C22 C21 -175.6(12) . . . . ?
C16 C24 C25 C13 8.2(18) . . . . ?
C17 C16 C24 C25 179.0(11) . . . . ?
C17 C18 C19 C20 -1.6(18) . . . . ?
C18 C17 C22 C21 3(2) . . . . ?
C18 C19 C20 C21 -1(2) . . . . ?
C18 C19 C20 C23 -179.7(10) . . . . ?
C19 C20 C21 C22 3.1(18) . . . . ?
C19 C20 C23 O5 -1.5(19) . . . . ?
C19 C20 C23 O6 177.2(13) . . . . ?
C20 C21 C22 C17 -5(2) . . . . ?
C21 C20 C23 O5 179.4(13) . . . . ?
C21 C20 C23 O6 -1.9(17) . . . . ?
C22 C17 C18 C19 0.7(17) . . . . ?
C23 C20 C21 C22 -177.8(10) . . . . ?
C24 C16 C17 C18 0.7(17) . . . . ?
C24 C16 C17 C22 179.1(13) . . . . ?
C25 C13 C14 C15 10.7(17) . . . . ?
C26 C12 C13 C14 -172.7(11) . . . . ?
C26 C12 C13 C25 -4.2(17) . . . . ?
C26 C27 C28 C10 -2.4(15) . . . . ?
C26 C27 C29 C30 -162.9(18) . . . . ?
C26 C27 C29 C41 38(3) . . . . ?
C26 C27 C29A C30A -163.2(10) . . . . ?
C26 C27 C29A C41A 25.6(19) . . . . ?
C27 C29 C30 C31 -174(2) . . . . ?
C27 C29 C41 C40 171(2) . . . . ?
C27 C29A C41A C40A 171.1(19) . . . . ?
C28 C10 C11 C12 -3.2(16) . . . . ?
C28 C27 C29 C30 6(3) . . . . ?
C28 C27 C29 C41 -152.4(17) . . . . ?
C28 C27 C29A C30A 19.5(19) . . . . ?
C28 C27 C29A C41A -151.7(11) . . . . ?
C29 C27 C28 C10 -172.2(14) . . . . ?
C29 C30 C31 C32 21(3) . . . . ?
C30 C29 C41 C40 10(3) . . . . ?
C30 C31 C32 C33 168(2) . . . . ?
C30 C31 C32 C40 -20(3) . . . . ?
C31 C32 C33 C34 -33(4) . . . . ?
C31 C32 C33 C38 130(2) . . . . ?
C31 C32 C40 C41 13(3) . . . . ?
C32 C33 C34 C35 -167(2) . . . . ?
C32 C33 C38 C37 165(2) . . . . ?
C32 C40 C41 C29 -9(3) . . . . ?
C33 C32 C40 C41 -175(2) . . . . ?
C33 C34 C35 C36 -19(3) . . . . ?
C34 C33 C38 C37 -30(4) . . . . ?
C34 C35 C36 C37 8(4) . . . . ?
C34 C35 C36 C39 -164(2) . . . . ?
C35 C36 C37 C38 -8(4) . . . . ?
C35 C36 C39 O3 -9(4) . . . . ?
C35 C36 C39 O4 163(2) . . . . ?
C36 C37 C38 C33 20(4) . . . . ?
C37 C36 C39 O3 178(3) . . . . ?
C37 C36 C39 O4 -9(4) . . . . ?
C38 C33 C34 C35 28(3) . . . . ?
C39 C36 C37 C38 164(2) . . . . ?
C40 C32 C33 C34 155(2) . . . . ?
C40 C32 C33 C38 -42(3) . . . . ?
C41 C29 C30 C31 -15(3) . . . . ?
C42 C9 C10 C11 167.2(12) . . . . ?
C42 C9 C10 C28 -19.7(17) . . . . ?
C43 C6 C7 C8 -5.2(18) . . . . ?
C43 C6 C5A C44A -159(3) . . . . ?
C43 C6 C5A C4A 23(4) . . . . ?
C44 C5 C6 C7 16(4) . . . . ?
C44 C5 C6 C43 -152(2) . . . . ?
C45 C2 C3 C4 -10(5) . . . . ?
O1 C1 C2 C3 -173(2) . . . . ?
O1 C1 C2 C45 26(4) . . . . ?
O2 C1 C2 C3 -4(4) . . . . ?
O2 C1 C2 C45 -166(3) . . . . ?
C46 C47 C48 C49 -164(2) . . . . ?
C46 C47 C90 C89 166(2) . . . . ?
C47 C48 C49 C50 6(3) . . . . ?
C48 C47 C90 C89 3(3) . . . . ?
C48 C49 C50 C51 -167.0(19) . . . . ?
C48 C49 C50 C89 -8(3) . . . . ?
C49 C50 C51 C52 19(3) . . . . ?
C49 C50 C51 C88 -157.7(19) . . . . ?
C49 C50 C89 C90 10(4) . . . . ?
C50 C51 C52 C53 -172(2) . . . . ?
C50 C51 C88 C87 170(2) . . . . ?
C50 C89 C90 C47 -7(3) . . . . ?
C51 C50 C89 C90 167(2) . . . . ?
C51 C52 C53 C54 -1(3) . . . . ?
C52 C51 C88 C87 -6(3) . . . . ?
C52 C53 C54 C55 178(2) . . . . ?
C52 C53 C54 C87 -2(3) . . . . ?
C53 C54 C55 C73 166.9(17) . . . . ?
C53 C54 C55 C56 -21(3) . . . . ?
C53 C54 C87 C88 1(3) . . . . ?
C54 C55 C56 C57 -172.9(17) . . . . ?
C54 C87 C88 C51 4(3) . . . . ?
C57 C58 C59 C73 0.0 . . . . ?
C57 C58 C59 C60 171.3(15) . . . . ?
C57 C74 C75 C76 175.8(17) . . . . ?
C57 C74 C79 C78 -176.7(16) . . . . ?
C58 C57 C56 C55 0.0 . . . . ?
C58 C57 C74 C75 -159.4(14) . . . . ?
C58 C57 C74 C79 9(2) . . . . ?
C58 C59 C73 C55 0.0 . . . . ?
C58 C59 C60 C61 163.3(15) . . . . ?
C58 C59 C60 C65 7(3) . . . . ?
C59 C73 C55 C54 172.3(18) . . . . ?
C59 C73 C55 C56 0.0 . . . . ?
C59 C60 C61 C62 161.9(19) . . . . ?
C59 C60 C65 C64 -179(3) . . . . ?
C73 C59 C60 C61 -29(3) . . . . ?
C73 C59 C60 C65 175(2) . . . . ?
C73 C55 C56 C57 0.0 . . . . ?
C55 C54 C87 C88 -179.5(19) . . . . ?
C56 C57 C58 C59 0.0 . . . . ?
C56 C57 C74 C75 39(2) . . . . ?
C56 C57 C74 C79 -152.3(13) . . . . ?
C60 C59 C73 C55 -166(2) . . . . ?
C60 C61 C62 C63 36(3) . . . . ?
C61 C60 C65 C64 25(3) . . . . ?
C61 C62 C63 C64 -24(3) . . . . ?
C61 C62 C63 C66 163(2) . . . . ?
C62 C63 C64 C65 13(3) . . . . ?
C62 C63 C66 C67 -8(3) . . . . ?
C62 C63 C66 C71 -177.2(19) . . . . ?
C63 C64 C65 C60 -17(3) . . . . ?
C63 C66 C67 C68 -167.6(19) . . . . ?
C63 C66 C71 C70 -175(2) . . . . ?
C64 C63 C66 C67 -180(2) . . . . ?
C64 C63 C66 C71 11(3) . . . . ?
C65 C60 C61 C62 -32(3) . . . . ?
C66 C63 C64 C65 -175(2) . . . . ?
C66 C67 C68 C69 -23(3) . . . . ?
C67 C66 C71 C70 14(3) . . . . ?
C67 C68 C69 C70 26(3) . . . . ?
C67 C68 C69 C72 -167(2) . . . . ?
C68 C69 C70 C71 -9(3) . . . . ?
C68 C69 C72 O9 15(4) . . . . ?
C68 C69 C72 O10 -167(2) . . . . ?
C69 C70 C71 C66 -10(3) . . . . ?
C70 C69 C72 O9 -179(2) . . . . ?
C70 C69 C72 O10 -1(4) . . . . ?
C71 C66 C67 C68 2(2) . . . . ?
C72 C69 C70 C71 -175(2) . . . . ?
C74 C57 C58 C59 -160(2) . . . . ?
C74 C57 C56 C55 163.4(18) . . . . ?
C74 C75 C76 C77 2(2) . . . . ?
C74 C57A C58A C59A -174(3) . . . . ?
C74 C57A C56A C55A 174(3) . . . . ?
C75 C74 C79 C78 -5(2) . . . . ?
C75 C74 C57A C58A -159.0(14) . . . . ?
C75 C74 C57A C56A 27(3) . . . . ?
C75 C76 C77 C78 -9.8(18) . . . . ?
C75 C76 C77 C80 173.4(14) . . . . ?
C76 C77 C78 C79 10.7(19) . . . . ?
C76 C77 C80 C81 137.7(15) . . . . ?
C76 C77 C80 C85 -29(2) . . . . ?
C77 C78 C79 C74 -4(2) . . . . ?
C77 C80 C81 C82 177.7(17) . . . . ?
C77 C80 C85 C84 -179.5(14) . . . . ?
C78 C77 C80 C81 -39(3) . . . . ?
C78 C77 C80 C85 155.2(15) . . . . ?
C79 C74 C75 C76 6(2) . . . . ?
C79 C74 C57A C58A 26(3) . . . . ?
C79 C74 C57A C56A -148.2(16) . . . . ?
C80 C77 C78 C79 -172.5(14) . . . . ?
C80 C81 C82 C83 16(3) . . . . ?
C81 C80 C85 C84 13(2) . . . . ?
C81 C82 C83 C84 -13(2) . . . . ?
C81 C82 C83 C86 179(2) . . . . ?
C81 C82 C83 C86A 155(2) . . . . ?
C82 C83 C84 C85 12(2) . . . . ?
C82 C83 C86 O11 3(4) . . . . ?
C82 C83 C86 O12 147(2) . . . . ?
C82 C83 C86A O12A 170(2) . . . . ?
C82 C83 C86A O11A 17(5) . . . . ?
C83 C84 C85 C80 -13(2) . . . . ?
C84 C83 C86 O11 -164(2) . . . . ?
C84 C83 C86 O12 -19(4) . . . . ?
C84 C83 C86A O12A -23(4) . . . . ?
C84 C83 C86A O11A -176(3) . . . . ?
C85 C80 C81 C82 -16(3) . . . . ?
C86 C83 C84 C85 180(2) . . . . ?
C87 C54 C55 C73 -13(3) . . . . ?
C87 C54 C55 C56 159.6(16) . . . . ?
C88 C51 C52 C53 5(2) . . . . ?
C89 C50 C51 C52 -140(2) . . . . ?
C89 C50 C51 C88 44(3) . . . . ?
C90 C47 C48 C49 -4(3) . . . . ?
O7 C46 C47 C48 -20(3) . . . . ?
O7 C46 C47 C90 177(2) . . . . ?
O8 C46 C47 C48 179(2) . . . . ?
O8 C46 C47 C90 17(3) . . . . ?
C60A C59A C73A C55A -167(2) . . . . ?
C66A C63A C64A C65A 175(5) . . . . ?
C68A C69A C70A C71A -3(4) . . . . ?
C68A C69A C72A O9A -10(6) . . . . ?
C68A C69A C72A O10A 180(3) . . . . ?
C62A C63A C64A C65A 4(4) . . . . ?
C69A C68A C67A C66A -21(5) . . . . ?
C69A C70A C71A C66A 19(5) . . . . ?
C63A C66A C67A C68A 176(4) . . . . ?
C63A C66A C71A C70A 166(4) . . . . ?
C63A C62A C61A C60A -5(5) . . . . ?
C63A C64A C65A C60A 4(5) . . . . ?
C67A C66A C63A C62A 20(5) . . . . ?
C67A C66A C63A C64A -152(5) . . . . ?
C67A C66A C71A C70A -31(5) . . . . ?
C67A C68A C69A C70A 8(6) . . . . ?
C67A C68A C69A C72A 180(4) . . . . ?
C61A C60A C65A C64A -9(4) . . . . ?
C61A C60A C59A C58A -168(3) . . . . ?
C61A C60A C59A C73A 0(4) . . . . ?
C61A C62A C63A C66A -179(3) . . . . ?
C61A C62A C63A C64A -3(4) . . . . ?
C70A C69A C72A O9A 160(4) . . . . ?
C70A C69A C72A O10A -10(6) . . . . ?
C71A C66A C63A C62A 173(2) . . . . ?
C71A C66A C63A C64A 1(7) . . . . ?
C71A C66A C67A C68A 24(3) . . . . ?
C65A C60A C61A C62A 11(4) . . . . ?
C65A C60A C59A C58A 3(3) . . . . ?
C65A C60A C59A C73A 171(2) . . . . ?
C72A C69A C70A C71A -174(3) . . . . ?
C57A C74 C75 C76 -170(2) . . . . ?
C57A C74 C79 C78 171(2) . . . . ?
C57A C58A C59A C60A 168(2) . . . . ?
C57A C58A C59A C73A 0.0 . . . . ?
C58A C57A C56A C55A 0.0 . . . . ?
C58A C59A C73A C55A 0.0 . . . . ?
C59A C60A C61A C62A -177(3) . . . . ?
C59A C60A C65A C64A 177(3) . . . . ?
C59A C73A C55A C56A 0.0 . . . . ?
C59A C73A C55A C54A -174(2) . . . . ?
C73A C55A C56A C57A 0.0 . . . . ?
C73A C55A C54A C53A 163.6(13) . . . . ?
C73A C55A C54A C87A -35(2) . . . . ?
C55A C54A C87A C88A -161(2) . . . . ?
C56A C57A C58A C59A 0.0 . . . . ?
C56A C55A C54A C53A -10(2) . . . . ?
C56A C55A C54A C87A 151.3(15) . . . . ?
C46A C47A C48A C49A -172(3) . . . . ?
C46A C47A C90A C89A 172(3) . . . . ?
C47A C48A C49A C50A 9(5) . . . . ?
C48A C47A C90A C89A 6(4) . . . . ?
C48A C49A C50A C51A -180(3) . . . . ?
C48A C49A C50A C89A -9(5) . . . . ?
C49A C50A C51A C88A -157(2) . . . . ?
C49A C50A C51A C52A 23(4) . . . . ?
C49A C50A C89A C90A 9(5) . . . . ?
C50A C51A C52A C53A 179(2) . . . . ?
C50A C89A C90A C47A -8(5) . . . . ?
C88A C51A C52A C53A 0.0 . . . . ?
C51A C50A C89A C90A 179(3) . . . . ?
C51A C88A C87A C54A 0.0 . . . . ?
C51A C52A C53A C54A 0.0 . . . . ?
C52A C53A C54A C55A 162(2) . . . . ?
C52A C53A C54A C87A 0.0 . . . . ?
C53A C54A C87A C88A 0.0 . . . . ?
C54A C55A C56A C57A 174(3) . . . . ?
C87A C88A C51A C50A -179(2) . . . . ?
C87A C88A C51A C52A 0.0 . . . . ?
C89A C50A C51A C88A 33(4) . . . . ?
C89A C50A C51A C52A -146(3) . . . . ?
C90A C47A C48A C49A -6(5) . . . . ?
O7A C46A C47A C48A -27(4) . . . . ?
O7A C46A C47A C90A 167(3) . . . . ?
O8A C46A C47A C48A -179(3) . . . . ?
O8A C46A C47A C90A 15(4) . . . . ?
O4A C39A C36A C35A 154(3) . . . . ?
O4A C39A C36A C37A -7(4) . . . . ?
C39A C36A C37A C38A 162(3) . . . . ?
O3A C39A C36A C35A -23(5) . . . . ?
O3A C39A C36A C37A 176(3) . . . . ?
C30A C29A C41A C40A 0.0 . . . . ?
C29A C27 C28 C10 174.8(14) . . . . ?
C29A C30A C31A C32A 0.0 . . . . ?
C29A C41A C40A C32A 0.0 . . . . ?
C41A C40A C32A C31A 0.0 . . . . ?
C41A C40A C32A C33A 176.1(19) . . . . ?
C40A C32A C31A C30A 0.0 . . . . ?
C40A C32A C33A C34A 146(2) . . . . ?
C40A C32A C33A C38A -35(3) . . . . ?
C32A C33A C34A C35A -171(2) . . . . ?
C32A C33A C38A C37A 164(2) . . . . ?
C31A C30A C29A C27 -171.2(19) . . . . ?
C31A C30A C29A C41A 0.0 . . . . ?
C31A C32A C33A C34A -38(3) . . . . ?
C31A C32A C33A C38A 141(2) . . . . ?
C33A C32A C31A C30A -176.3(18) . . . . ?
C33A C34A C35A C36A 3(4) . . . . ?
C34A C33A C38A C37A -18(4) . . . . ?
C34A C35A C36A C39A -170(2) . . . . ?
C34A C35A C36A C37A -8(4) . . . . ?
C35A C36A C37A C38A 0(4) . . . . ?
C36A C37A C38A C33A 13(4) . . . . ?
C38A C33A C34A C35A 10(4) . . . . ?
C86A C83 C84 C85 -156(2) . . . . ?
O1A C1A C2A C45A 25(5) . . . . ?
O1A C1A C2A C3A 177(3) . . . . ?
O2A C1A C2A C45A -145(4) . . . . ?
O2A C1A C2A C3A 7(5) . . . . ?
C5A C6 C7 C8 169.0(18) . . . . ?
C5A C6 C43 C42 -162(2) . . . . ?
C5A C44A C45A C2A 2(5) . . . . ?
C5A C4A C3A C2A 1(5) . . . . ?
C44A C5A C4A C3A 16(5) . . . . ?
C44A C45A C2A C1A 166(3) . . . . ?
C44A C45A C2A C3A 13(5) . . . . ?
C4A C5A C44A C45A -18(5) . . . . ?
C4A C3A C2A C1A -172(3) . . . . ?
C4A C3A C2A C45A -13(4) . . . . ?

loop_
_twin_individual_id
_twin_individual_mass_fraction_refined
1 0.502(6)
2 0.498(6)

loop_
_smtbx_masks_void_nr
_smtbx_masks_void_average_x
_smtbx_masks_void_average_y
_smtbx_masks_void_average_z
_smtbx_masks_void_volume
_smtbx_masks_void_count_electrons
_smtbx_masks_void_content
1 0.000 -0.761 0.000 1186.5 361.8 ?
2 0.500 -0.170 0.500 1228.3 396.3 ?
